data_4330132
loop_
_publ_author_name
'Ryuta Ishikawa'
'Keiichi Katoh'
'Brian K. Breedlove'
'Masahiro Yamashita'

_publ_section_title
;
 MnIII(tetra-biphenyl-porphyrin)-TCNE Single-Chain Magnet via Suppression
 of the Interchain Interactions
;
_journal_name_full 'Inorganic Chemistry'
_journal_page_first 9123
_journal_page_last 9131
_journal_paper_doi 10.1021/ic3015223
_journal_volume 51
_journal_year 2012
_chemical_formula_moiety 'C69 H46.50 Cl4 Mn N4 O0.75 '
_chemical_formula_sum 'C69 H46.5 Cl4 Mn N4 O0.75'
_chemical_formula_weight 1140.40
_space_group_IT_number 14
_symmetry_cell_setting monoclinic
_symmetry_Int_Tables_number 14
_symmetry_space_group_name_Hall '-P 2yn'
_symmetry_space_group_name_H-M 'P 1 21/n 1'
_cell_angle_alpha 90.0000
_cell_angle_beta 92.198(4)
_cell_angle_gamma 90.0000
_cell_formula_units_Z 4
_cell_length_a 17.059(6)
_cell_length_b 18.361(6)
_cell_length_c 17.555(6)
_cell_measurement_reflns_used 12405
_cell_measurement_temperature 93(1)
_cell_measurement_theta_max 27.5
_cell_measurement_theta_min 3.2
_cell_volume 5495(3)
_computing_cell_refinement CrystalClear
_computing_data_collection CrystalClear
_computing_data_reduction CrystalStructure
_computing_publication_material 'CrystalStructure 3.8'
_computing_structure_refinement CRYSTALS
_computing_structure_solution SIR2004
_diffrn_ambient_temperature 93(1)
_diffrn_detector_area_resol_mean 7.31
_diffrn_measured_fraction_theta_full 0.990
_diffrn_measured_fraction_theta_max 0.992
_diffrn_measurement_device_type 'Rigaku Saturn'
_diffrn_measurement_method \w
_diffrn_radiation_type 'Mo K\a'
_diffrn_radiation_wavelength 0.71070
_diffrn_reflns_av_R_equivalents 0.045
_diffrn_reflns_limit_h_max 19
_diffrn_reflns_limit_h_min -22
_diffrn_reflns_limit_k_max 23
_diffrn_reflns_limit_k_min -23
_diffrn_reflns_limit_l_max 22
_diffrn_reflns_limit_l_min -22
_diffrn_reflns_number 44043
_diffrn_reflns_theta_full 27.50
_diffrn_reflns_theta_max 27.48
_exptl_absorpt_coefficient_mu 0.484
_exptl_absorpt_correction_T_max 0.958
_exptl_absorpt_correction_T_min 0.859
_exptl_absorpt_correction_type multi-scan
_exptl_absorpt_process_details 'Jacobson, R. (1998) Private communication'
_exptl_crystal_colour green
_exptl_crystal_density_diffrn 1.378
_exptl_crystal_description platelet
_exptl_crystal_F_000 2350.00
_exptl_crystal_size_max 0.26
_exptl_crystal_size_mid 0.13
_exptl_crystal_size_min 0.09
_refine_diff_density_max 2.03
_refine_diff_density_min -1.53
_refine_ls_extinction_method none
_refine_ls_goodness_of_fit_ref 1.002
_refine_ls_hydrogen_treatment refall
_refine_ls_number_parameters 819
_refine_ls_number_reflns 12467
_refine_ls_R_factor_gt 0.0885
_refine_ls_shift/su_max 0.0000
_refine_ls_structure_factor_coef Fsqd
_refine_ls_weighting_details 'w = 1/[0.0036Fo^2^ + 1.0000\s(Fo^2^)]/(4Fo^2^)'
_refine_ls_weighting_scheme calc
_refine_ls_wR_factor_ref 0.2711
_reflns_number_gt 6079
_reflns_number_total 12492
_reflns_threshold_expression F^2^>2.0\s(F^2^)
_cod_data_source_file ic3015223_si_002_2.cif
_cod_data_source_block '__100516'
_cod_original_formula_sum 'C69 H46.50 Cl4 Mn N4 O0.75 '
_cod_database_code 4330132

loop_
_symmetry_equiv_pos_site_id
_symmetry_equiv_pos_as_xyz
1 +X,+Y,+Z
2 1/2-X,1/2+Y,1/2-Z
3 -X,-Y,-Z
4 1/2+X,1/2-Y,1/2+Z

loop_
_atom_site_label
_atom_site_type_symbol
_atom_site_fract_x
_atom_site_fract_y
_atom_site_fract_z
_atom_site_U_iso_or_equiv
_atom_site_adp_type
_atom_site_occupancy
_atom_site_symmetry_multiplicity
_atom_site_calc_flag
_atom_site_refinement_flags
Mn(1) Mn 0.25706(3) 0.15112(4) 0.50455(3) 0.04287(19) Uani 1.00 1 d .
Cl(1) Cl 0.25566(9) 0.28246(8) 0.50473(8) 0.0380(3) Uani 0.75 1 d P
Cl(2) Cl 0.2541(2) 0.0063(2) 0.5009(2) 0.0420(10) Uani 0.25 1 d P
Cl(3) Cl 0.2932(2) -0.1816(2) 0.4640(2) 0.0949(16) Uani 0.35 1 d P
Cl(4) Cl 0.19453(12) -0.18222(14) 0.53093(13) 0.0770(6) Uani 0.65 1 d P
Cl(5) Cl 0.2073(2) -0.2490(2) 0.5816(2) 0.0772(13) Uani 0.35 1 d P
Cl(6) Cl 0.24832(12) -0.33120(13) 0.54390(12) 0.0712(6) Uani 0.65 1 d P
Cl(7) Cl 0.2408(2) -0.3294(2) 0.4480(2) 0.0824(14) Uani 0.35 1 d P
Cl(8) Cl 0.28015(11) -0.24865(12) 0.41163(11) 0.0639(5) Uani 0.65 1 d P
O(1) O 0.2555(7) 0.3280(11) 0.5138(8) 0.069(5) Uani 0.25 1 d P
O(2) O 0.2560(5) 0.4735(5) 0.5903(7) 0.046(3) Uani 0.25 1 d P
O(3) O 0.2407(6) 0.4692(5) 0.4364(8) 0.058(3) Uani 0.25 1 d P
N(1) N 0.21686(18) 0.14156(16) 0.60994(18) 0.0348(8) Uani 1.00 1 d .
N(2) N 0.14797(19) 0.14098(16) 0.46059(17) 0.0352(8) Uani 1.00 1 d .
N(3) N 0.29777(18) 0.14295(16) 0.39914(17) 0.0347(8) Uani 1.00 1 d .
N(4) N 0.36738(18) 0.14077(16) 0.54898(18) 0.0349(8) Uani 1.00 1 d .
C(1) C 0.2609(2) 0.14159(19) 0.6784(2) 0.0330(9) Uani 1.00 1 d .
C(2) C 0.2090(2) 0.1422(2) 0.7411(2) 0.0390(10) Uani 1.00 1 d .
C(3) C 0.1348(2) 0.1437(2) 0.7109(2) 0.0367(10) Uani 1.00 1 d .
C(4) C 0.1388(2) 0.1426(2) 0.6297(2) 0.0337(9) Uani 1.00 1 d .
C(5) C 0.0739(2) 0.1390(2) 0.5795(2) 0.0356(9) Uani 1.00 1 d .
C(6) C 0.0794(2) 0.1373(2) 0.5005(2) 0.0341(9) Uani 1.00 1 d .
C(7) C 0.0128(2) 0.1321(2) 0.4480(2) 0.0374(10) Uani 1.00 1 d .
C(8) C 0.0400(2) 0.1329(2) 0.3761(2) 0.0368(10) Uani 1.00 1 d .
C(9) C 0.1237(2) 0.13908(19) 0.3839(2) 0.0338(9) Uani 1.00 1 d .
C(10) C 0.1733(2) 0.14086(19) 0.3222(2) 0.0345(9) Uani 1.00 1 d .
C(11) C 0.2547(2) 0.1437(2) 0.3309(2) 0.0355(9) Uani 1.00 1 d .
C(12) C 0.3050(2) 0.1460(2) 0.2677(2) 0.0368(10) Uani 1.00 1 d .
C(13) C 0.3799(2) 0.1466(2) 0.2989(2) 0.0398(10) Uani 1.00 1 d .
C(14) C 0.3754(2) 0.14370(19) 0.3798(2) 0.0334(9) Uani 1.00 1 d .
C(15) C 0.4404(2) 0.1401(2) 0.4305(2) 0.0367(10) Uani 1.00 1 d .
C(16) C 0.4354(2) 0.1371(2) 0.5090(2) 0.0370(10) Uani 1.00 1 d .
C(17) C 0.5026(2) 0.1321(2) 0.5606(2) 0.0400(10) Uani 1.00 1 d .
C(18) C 0.4745(2) 0.1320(2) 0.6323(2) 0.0393(10) Uani 1.00 1 d .
C(19) C 0.3910(2) 0.1384(2) 0.6248(2) 0.0355(9) Uani 1.00 1 d .
C(20) C 0.3422(2) 0.1388(2) 0.6865(2) 0.0351(9) Uani 1.00 1 d .
C(21) C -0.0053(2) 0.1317(2) 0.6119(2) 0.0351(9) Uani 1.00 1 d .
C(22) C -0.0452(2) 0.0664(2) 0.6093(2) 0.0399(10) Uani 1.00 1 d .
C(23) C -0.1178(2) 0.0587(2) 0.6412(2) 0.0393(10) Uani 1.00 1 d .
C(24) C -0.1533(2) 0.1169(2) 0.6766(2) 0.0352(9) Uani 1.00 1 d .
C(25) C -0.2297(2) 0.1094(2) 0.7140(2) 0.0350(9) Uani 1.00 1 d .
C(26) C -0.2862(2) 0.0595(2) 0.6844(2) 0.0426(11) Uani 1.00 1 d .
C(27) C -0.3566(2) 0.0507(2) 0.7203(2) 0.0461(11) Uani 1.00 1 d .
C(28) C -0.3728(2) 0.0913(2) 0.7853(2) 0.0492(12) Uani 1.00 1 d .
C(29) C -0.3179(2) 0.1404(2) 0.8138(2) 0.0525(13) Uani 1.00 1 d .
C(30) C -0.2467(2) 0.1499(2) 0.7774(2) 0.0437(11) Uani 1.00 1 d .
C(31) C -0.1134(2) 0.1835(2) 0.6783(2) 0.0417(10) Uani 1.00 1 d .
C(32) C -0.0411(2) 0.1913(2) 0.6459(2) 0.0423(11) Uani 1.00 1 d .
C(33) C 0.1364(2) 0.1357(2) 0.2438(2) 0.0377(10) Uani 1.00 1 d .
C(34) C 0.0893(2) 0.1916(2) 0.2128(2) 0.0418(10) Uani 1.00 1 d .
C(35) C 0.0560(2) 0.1850(2) 0.1395(2) 0.0429(11) Uani 1.00 1 d .
C(36) C 0.0670(2) 0.1239(2) 0.0954(2) 0.0396(10) Uani 1.00 1 d .
C(37) C 0.0326(2) 0.1189(2) 0.0166(2) 0.0429(11) Uani 1.00 1 d .
C(38) C -0.0385(2) 0.1508(2) -0.0046(2) 0.0473(12) Uani 1.00 1 d .
C(39) C -0.0697(2) 0.1456(2) -0.0785(2) 0.0547(13) Uani 1.00 1 d .
C(40) C -0.0305(2) 0.1086(2) -0.1339(2) 0.0540(13) Uani 1.00 1 d .
C(41) C 0.0413(3) 0.0761(2) -0.1141(2) 0.0543(13) Uani 1.00 1 d .
C(42) C 0.0722(2) 0.0806(2) -0.0408(2) 0.0503(12) Uani 1.00 1 d .
C(43) C 0.1128(2) 0.0680(2) 0.1265(2) 0.0454(11) Uani 1.00 1 d .
C(44) C 0.1472(2) 0.0735(2) 0.1996(2) 0.0432(11) Uani 1.00 1 d .
C(45) C 0.5198(2) 0.1339(2) 0.3971(2) 0.0364(10) Uani 1.00 1 d .
C(46) C 0.5575(2) 0.1939(2) 0.3670(2) 0.0440(11) Uani 1.00 1 d .
C(47) C 0.6299(2) 0.1861(2) 0.3342(2) 0.0434(11) Uani 1.00 1 d .
C(48) C 0.6660(2) 0.1184(2) 0.3299(2) 0.0364(9) Uani 1.00 1 d .
C(49) C 0.7421(2) 0.1111(2) 0.2925(2) 0.0379(10) Uani 1.00 1 d .
C(50) C 0.7605(2) 0.1547(2) 0.2311(2) 0.0435(11) Uani 1.00 1 d .
C(51) C 0.8320(2) 0.1452(2) 0.1953(2) 0.0495(12) Uani 1.00 1 d .
C(52) C 0.8860(2) 0.0948(2) 0.2209(2) 0.0453(11) Uani 1.00 1 d .
C(53) C 0.8682(2) 0.0513(2) 0.2827(2) 0.0453(11) Uani 1.00 1 d .
C(54) C 0.7976(2) 0.0586(2) 0.3182(2) 0.0408(10) Uani 1.00 1 d .
C(55) C 0.6284(2) 0.0594(2) 0.3609(2) 0.0401(10) Uani 1.00 1 d .
C(56) C 0.5558(2) 0.0669(2) 0.3938(2) 0.0407(10) Uani 1.00 1 d .
C(57) C 0.3785(2) 0.1340(2) 0.7659(2) 0.0370(10) Uani 1.00 1 d .
C(58) C 0.4226(2) 0.1908(2) 0.7971(2) 0.0407(10) Uani 1.00 1 d .
C(59) C 0.4551(2) 0.1855(2) 0.8703(2) 0.0423(11) Uani 1.00 1 d .
C(60) C 0.4459(2) 0.1231(2) 0.9147(2) 0.0400(10) Uani 1.00 1 d .
C(61) C 0.4787(2) 0.1199(2) 0.9947(2) 0.0413(10) Uani 1.00 1 d .
C(62) C 0.5498(2) 0.1513(2) 1.0155(2) 0.0465(12) Uani 1.00 1 d .
C(63) C 0.5799(2) 0.1478(2) 1.0904(2) 0.0517(13) Uani 1.00 1 d .
C(64) C 0.5383(2) 0.1128(2) 1.1451(2) 0.0528(13) Uani 1.00 1 d .
C(65) C 0.4656(2) 0.0808(2) 1.1256(2) 0.0509(13) Uani 1.00 1 d .
C(66) C 0.4366(2) 0.0836(2) 1.0513(2) 0.0477(12) Uani 1.00 1 d .
C(67) C 0.4012(2) 0.0666(2) 0.8823(2) 0.0469(12) Uani 1.00 1 d .
C(68) C 0.3679(2) 0.0709(2) 0.8087(2) 0.0424(11) Uani 1.00 1 d .
C(69) C 0.2769(9) -0.2616(8) 0.5110(8) 0.065(4) Uani 0.35 1 d P
C(70) C 0.2121(4) -0.2623(3) 0.4817(3) 0.0494(19) Uani 0.65 1 d P
H(1) H 0.2241 0.1423 0.7938 0.047 Uiso 1.00 1 c R
H(2) H 0.0882 0.1449 0.7387 0.044 Uiso 1.00 1 c R
H(3) H -0.0405 0.1285 0.4614 0.045 Uiso 1.00 1 c R
H(4) H 0.0096 0.1303 0.3297 0.044 Uiso 1.00 1 c R
H(5) H 0.2897 0.1473 0.2151 0.044 Uiso 1.00 1 c R
H(6) H 0.4267 0.1481 0.2713 0.048 Uiso 1.00 1 c R
H(7) H 0.5560 0.1294 0.5472 0.048 Uiso 1.00 1 c R
H(8) H 0.5050 0.1287 0.6786 0.047 Uiso 1.00 1 c R
H(9) H -0.0220 0.0259 0.5853 0.048 Uiso 1.00 1 c R
H(10) H -0.1441 0.0131 0.6384 0.047 Uiso 1.00 1 c R
H(11) H -0.2756 0.0315 0.6405 0.051 Uiso 1.00 1 c R
H(12) H -0.3945 0.0172 0.7002 0.055 Uiso 1.00 1 c R
H(13) H -0.4210 0.0847 0.8098 0.059 Uiso 1.00 1 c R
H(14) H -0.3283 0.1681 0.8580 0.063 Uiso 1.00 1 c R
H(15) H -0.2093 0.1841 0.7970 0.052 Uiso 1.00 1 c R
H(16) H -0.1367 0.2242 0.7021 0.050 Uiso 1.00 1 c R
H(17) H -0.0156 0.2373 0.6469 0.051 Uiso 1.00 1 c R
H(18) H 0.0807 0.2343 0.2419 0.050 Uiso 1.00 1 c R
H(19) H 0.0240 0.2233 0.1194 0.052 Uiso 1.00 1 c R
H(20) H -0.0662 0.1767 0.0327 0.057 Uiso 1.00 1 c R
H(21) H -0.1191 0.1672 -0.0911 0.065 Uiso 1.00 1 c R
H(22) H -0.0516 0.1060 -0.1847 0.064 Uiso 1.00 1 c R
H(23) H 0.0687 0.0505 -0.1519 0.065 Uiso 1.00 1 c R
H(24) H 0.1207 0.0575 -0.0278 0.061 Uiso 1.00 1 c R
H(25) H 0.1217 0.0258 0.0966 0.054 Uiso 1.00 1 c R
H(26) H 0.1777 0.0344 0.2202 0.052 Uiso 1.00 1 c R
H(27) H 0.5338 0.2406 0.3696 0.053 Uiso 1.00 1 c R
H(28) H 0.6555 0.2277 0.3146 0.052 Uiso 1.00 1 c R
H(29) H 0.7240 0.1904 0.2130 0.052 Uiso 1.00 1 c R
H(30) H 0.8435 0.1752 0.1530 0.060 Uiso 1.00 1 c R
H(31) H 0.9344 0.0896 0.1964 0.055 Uiso 1.00 1 c R
H(32) H 0.9051 0.0158 0.3005 0.054 Uiso 1.00 1 c R
H(33) H 0.7863 0.0286 0.3605 0.049 Uiso 1.00 1 c R
H(34) H 0.6527 0.0129 0.3595 0.048 Uiso 1.00 1 c R
H(35) H 0.5307 0.0253 0.4140 0.049 Uiso 1.00 1 c R
H(36) H 0.4294 0.2338 0.7681 0.049 Uiso 1.00 1 c R
H(37) H 0.4853 0.2249 0.8908 0.051 Uiso 1.00 1 c R
H(38) H 0.5790 0.1749 0.9778 0.056 Uiso 1.00 1 c R
H(39) H 0.6291 0.1695 1.1038 0.062 Uiso 1.00 1 c R
H(40) H 0.5585 0.1106 1.1962 0.063 Uiso 1.00 1 c R
H(41) H 0.4365 0.0573 1.1635 0.061 Uiso 1.00 1 c R
H(42) H 0.3880 0.0611 1.0377 0.057 Uiso 1.00 1 c R
H(43) H 0.3936 0.0237 0.9115 0.057 Uiso 1.00 1 c R
H(44) H 0.3386 0.0314 0.7875 0.051 Uiso 1.00 1 c R

loop_
_atom_site_aniso_label
_atom_site_aniso_U_11
_atom_site_aniso_U_22
_atom_site_aniso_U_33
_atom_site_aniso_U_12
_atom_site_aniso_U_13
_atom_site_aniso_U_23
Mn(1) 0.0333(3) 0.0727(5) 0.0230(3) 0.0006(2) 0.0056(2) 0.0009(2)
Cl(1) 0.0401(7) 0.0391(7) 0.0351(6) 0.0003(6) 0.0030(5) -0.0004(6)
Cl(2) 0.052(2) 0.046(2) 0.0278(17) 0.0026(17) 0.0031(16) 0.0029(15)
Cl(3) 0.080(2) 0.113(3) 0.090(3) -0.033(2) -0.012(2) 0.049(2)
Cl(4) 0.0550(11) 0.1056(17) 0.0693(13) 0.0216(11) -0.0146(9) -0.0389(12)
Cl(5) 0.081(2) 0.090(2) 0.062(2) -0.019(2) 0.033(2) -0.015(2)
Cl(6) 0.0644(12) 0.0945(15) 0.0545(11) -0.0000(10) 0.0008(9) 0.0263(11)
Cl(7) 0.084(2) 0.100(3) 0.065(2) -0.002(2) 0.016(2) -0.029(2)
Cl(8) 0.0553(10) 0.0892(14) 0.0482(10) 0.0148(9) 0.0157(8) 0.0165(9)
O(1) 0.024(6) 0.104(13) 0.079(11) 0.012(8) 0.001(6) 0.001(10)
O(2) 0.021(4) 0.024(4) 0.091(9) -0.010(3) -0.021(5) 0.023(5)
O(3) 0.038(6) 0.021(5) 0.113(11) 0.012(4) -0.018(6) -0.020(6)
N(1) 0.0332(16) 0.0447(17) 0.0268(15) -0.0007(13) 0.0034(12) -0.0019(13)
N(2) 0.0419(18) 0.0413(17) 0.0229(14) 0.0030(13) 0.0089(13) 0.0020(12)
N(3) 0.0354(16) 0.0457(18) 0.0236(15) 0.0030(13) 0.0069(12) 0.0018(12)
N(4) 0.0332(16) 0.0457(18) 0.0263(15) -0.0004(13) 0.0060(13) -0.0012(13)
C(1) 0.0379(19) 0.039(2) 0.0223(17) 0.0023(15) 0.0053(15) -0.0027(14)
C(2) 0.043(2) 0.052(2) 0.0219(17) -0.0052(17) 0.0064(15) -0.0032(16)
C(3) 0.038(2) 0.048(2) 0.0244(18) -0.0030(16) 0.0090(15) -0.0020(15)
C(4) 0.0350(19) 0.044(2) 0.0230(17) 0.0010(15) 0.0083(14) 0.0006(14)
C(5) 0.038(2) 0.044(2) 0.0257(18) -0.0017(16) 0.0082(15) -0.0001(15)
C(6) 0.0357(19) 0.042(2) 0.0243(17) -0.0013(15) 0.0024(15) 0.0008(14)
C(7) 0.0338(19) 0.049(2) 0.0295(18) -0.0033(16) 0.0018(15) 0.0013(16)
C(8) 0.039(2) 0.046(2) 0.0262(18) 0.0005(16) 0.0047(15) 0.0006(15)
C(9) 0.0366(19) 0.040(2) 0.0245(17) -0.0021(15) 0.0043(15) -0.0009(14)
C(10) 0.042(2) 0.037(2) 0.0245(17) 0.0012(15) 0.0052(15) 0.0020(14)
C(11) 0.0356(19) 0.045(2) 0.0257(18) 0.0031(16) 0.0043(15) 0.0025(15)
C(12) 0.041(2) 0.046(2) 0.0238(17) -0.0018(16) 0.0075(15) 0.0024(15)
C(13) 0.042(2) 0.052(2) 0.0257(18) 0.0032(17) 0.0118(16) 0.0038(16)
C(14) 0.0347(19) 0.042(2) 0.0240(17) 0.0036(15) 0.0124(14) 0.0022(14)
C(15) 0.038(2) 0.044(2) 0.0290(18) 0.0036(16) 0.0057(16) 0.0004(15)
C(16) 0.0314(19) 0.049(2) 0.0312(19) -0.0001(16) 0.0103(15) 0.0017(16)
C(17) 0.035(2) 0.056(2) 0.0292(19) 0.0040(17) 0.0026(16) -0.0006(16)
C(18) 0.039(2) 0.048(2) 0.0309(19) -0.0004(17) 0.0008(16) 0.0001(16)
C(19) 0.037(2) 0.045(2) 0.0256(18) -0.0015(16) 0.0039(15) 0.0012(15)
C(20) 0.037(2) 0.042(2) 0.0267(18) -0.0032(15) 0.0026(15) -0.0042(15)
C(21) 0.0353(19) 0.041(2) 0.0295(18) 0.0039(15) 0.0059(15) 0.0016(15)
C(22) 0.038(2) 0.043(2) 0.039(2) 0.0045(16) 0.0034(16) -0.0009(17)
C(23) 0.039(2) 0.041(2) 0.038(2) -0.0010(16) 0.0019(16) 0.0012(17)
C(24) 0.038(2) 0.043(2) 0.0252(17) -0.0000(16) 0.0015(15) 0.0027(15)
C(25) 0.0291(18) 0.042(2) 0.0340(19) 0.0033(15) 0.0024(15) 0.0079(16)
C(26) 0.035(2) 0.050(2) 0.042(2) 0.0011(17) -0.0012(17) 0.0035(18)
C(27) 0.035(2) 0.047(2) 0.056(2) -0.0010(17) -0.0003(18) 0.007(2)
C(28) 0.041(2) 0.063(2) 0.045(2) -0.002(2) 0.0080(19) 0.014(2)
C(29) 0.044(2) 0.074(3) 0.041(2) -0.005(2) 0.0159(19) -0.006(2)
C(30) 0.035(2) 0.064(2) 0.032(2) -0.0047(18) 0.0068(16) 0.0014(18)
C(31) 0.042(2) 0.046(2) 0.039(2) -0.0024(17) 0.0134(17) -0.0019(18)
C(32) 0.042(2) 0.044(2) 0.041(2) -0.0081(17) 0.0125(17) -0.0027(18)
C(33) 0.041(2) 0.044(2) 0.0274(18) -0.0022(16) 0.0022(16) 0.0032(15)
C(34) 0.045(2) 0.054(2) 0.0272(18) 0.0075(18) 0.0039(16) 0.0014(17)
C(35) 0.045(2) 0.056(2) 0.0280(19) 0.0038(19) 0.0030(16) 0.0048(17)
C(36) 0.042(2) 0.051(2) 0.0265(18) -0.0032(18) 0.0046(16) 0.0022(16)
C(37) 0.049(2) 0.049(2) 0.031(2) -0.0084(18) 0.0001(17) 0.0041(17)
C(38) 0.045(2) 0.066(2) 0.031(2) -0.008(2) 0.0031(18) 0.0000(18)
C(39) 0.048(2) 0.072(3) 0.043(2) -0.014(2) -0.008(2) 0.004(2)
C(40) 0.063(2) 0.065(2) 0.034(2) -0.019(2) -0.006(2) 0.002(2)
C(41) 0.074(3) 0.053(2) 0.036(2) 0.000(2) 0.004(2) -0.0080(19)
C(42) 0.057(2) 0.055(2) 0.038(2) 0.002(2) 0.000(2) -0.0028(19)
C(43) 0.062(2) 0.044(2) 0.030(2) -0.0021(19) 0.0000(19) -0.0001(16)
C(44) 0.058(2) 0.043(2) 0.0286(19) 0.0048(18) -0.0007(18) 0.0042(16)
C(45) 0.035(2) 0.048(2) 0.0268(18) 0.0024(16) 0.0048(15) 0.0014(15)
C(46) 0.043(2) 0.044(2) 0.047(2) 0.0077(17) 0.0186(18) 0.0070(18)
C(47) 0.042(2) 0.046(2) 0.043(2) 0.0049(17) 0.0119(18) 0.0086(18)
C(48) 0.0325(19) 0.047(2) 0.0296(18) -0.0011(16) 0.0043(15) 0.0001(16)
C(49) 0.0333(19) 0.046(2) 0.035(2) -0.0006(16) 0.0059(15) -0.0076(17)
C(50) 0.039(2) 0.057(2) 0.035(2) 0.0045(18) 0.0051(17) 0.0040(18)
C(51) 0.045(2) 0.064(2) 0.040(2) 0.005(2) 0.0141(19) 0.005(2)
C(52) 0.042(2) 0.048(2) 0.046(2) 0.0002(18) 0.0116(18) -0.0066(19)
C(53) 0.035(2) 0.050(2) 0.051(2) 0.0047(17) 0.0014(18) -0.006(2)
C(54) 0.038(2) 0.044(2) 0.041(2) 0.0005(17) 0.0053(17) -0.0006(17)
C(55) 0.040(2) 0.042(2) 0.040(2) 0.0052(17) 0.0110(17) -0.0036(17)
C(56) 0.040(2) 0.045(2) 0.037(2) 0.0006(17) 0.0130(17) 0.0030(17)
C(57) 0.037(2) 0.048(2) 0.0265(18) 0.0043(16) 0.0047(15) -0.0013(15)
C(58) 0.045(2) 0.044(2) 0.034(2) -0.0027(17) 0.0004(17) 0.0028(16)
C(59) 0.042(2) 0.053(2) 0.032(2) -0.0064(18) 0.0024(16) 0.0017(18)
C(60) 0.040(2) 0.054(2) 0.0270(18) 0.0059(18) 0.0059(16) -0.0024(17)
C(61) 0.044(2) 0.052(2) 0.0276(18) 0.0106(18) 0.0033(16) -0.0048(17)
C(62) 0.051(2) 0.054(2) 0.035(2) 0.0043(19) 0.0014(19) -0.0044(18)
C(63) 0.049(2) 0.064(2) 0.042(2) 0.012(2) -0.006(2) -0.006(2)
C(64) 0.069(3) 0.056(2) 0.033(2) 0.019(2) -0.004(2) -0.0008(19)
C(65) 0.068(3) 0.054(2) 0.031(2) 0.010(2) 0.004(2) 0.0036(18)
C(66) 0.058(2) 0.057(2) 0.0281(19) 0.001(2) 0.0029(18) 0.0008(18)
C(67) 0.064(2) 0.049(2) 0.0280(19) 0.001(2) 0.0082(19) 0.0001(17)
C(68) 0.055(2) 0.046(2) 0.0260(18) -0.0056(18) 0.0007(17) -0.0031(16)
C(69) 0.076(10) 0.071(9) 0.049(8) -0.011(8) 0.008(7) 0.001(7)
C(70) 0.045(3) 0.066(4) 0.037(3) 0.008(3) 0.004(2) 0.003(3)

loop_
_atom_type_symbol
_atom_type_description
_atom_type_scat_dispersion_real
_atom_type_scat_dispersion_imag
_atom_type_scat_source
C C 0.003 0.002
;
International Tables for Crystallography
(1992, Vol. C, Tables 4.2.6.8 and 6.1.1.4)
;
H H 0.000 0.000
;
International Tables for Crystallography
(1992, Vol. C, Table 6.1.1.4)
;
N N 0.006 0.003
;
International Tables for Crystallography
(1992, Vol. C, Tables 4.2.6.8 and 6.1.1.4)
;
Cl Cl 0.148 0.159
;
International Tables for Crystallography
(1992, Vol. C, Tables 4.2.6.8 and 6.1.1.4)
;
Mn Mn 0.337 0.728
;
International Tables for Crystallography
(1992, Vol. C, Tables 4.2.6.8 and 6.1.1.4)
;
O O 0.011 0.006
;
International Tables for Crystallography
(1992, Vol. C, Tables 4.2.6.8 and 6.1.1.4)
;

loop_
_geom_angle_atom_site_label_1
_geom_angle_atom_site_label_2
_geom_angle_atom_site_label_3
_geom_angle
_geom_angle_publ_flag
Cl(1) Mn(1) N(1) 94.74(9) yes
Cl(1) Mn(1) N(2) 94.86(9) yes
Cl(1) Mn(1) N(3) 94.57(9) yes
Cl(1) Mn(1) N(4) 95.90(9) yes
N(1) Mn(1) N(2) 90.10(12) yes
N(1) Mn(1) N(3) 170.69(12) yes
N(1) Mn(1) N(4) 88.97(12) yes
N(2) Mn(1) N(3) 89.26(12) yes
N(2) Mn(1) N(4) 169.24(12) yes
N(3) Mn(1) N(4) 89.93(12) yes
Mn(1) Cl(1) O(1) 169.3(10) yes
Cl(4) Cl(3) Cl(8) 103.2(2) yes
Cl(4) Cl(3) C(69) 64.9(5) yes
Cl(4) Cl(3) C(70) 49.5(2) yes
Cl(8) Cl(3) C(69) 65.3(5) yes
Cl(8) Cl(3) C(70) 55.6(2) yes
C(69) Cl(3) C(70) 35.7(5) yes
Cl(3) Cl(4) Cl(5) 103.4(2) yes
Cl(3) Cl(4) C(69) 48.7(4) yes
Cl(3) Cl(4) C(70) 64.3(2) yes
Cl(5) Cl(4) C(69) 56.5(4) yes
Cl(5) Cl(4) C(70) 65.5(2) yes
C(69) Cl(4) C(70) 35.6(4) yes
Cl(4) Cl(5) Cl(6) 120.6(2) yes
Cl(4) Cl(5) C(69) 77.4(5) yes
Cl(4) Cl(5) C(70) 63.0(2) yes
Cl(6) Cl(5) C(69) 49.5(5) yes
Cl(6) Cl(5) C(70) 59.2(2) yes
C(69) Cl(5) C(70) 39.7(5) yes
Cl(5) Cl(6) Cl(7) 109.6(2) yes
Cl(5) Cl(6) C(69) 64.0(6) yes
Cl(5) Cl(6) C(70) 59.7(2) yes
Cl(7) Cl(6) C(69) 67.0(5) yes
Cl(7) Cl(6) C(70) 50.0(2) yes
C(69) Cl(6) C(70) 42.3(6) yes
Cl(6) Cl(7) Cl(8) 111.3(2) yes
Cl(6) Cl(7) C(69) 51.2(5) yes
Cl(6) Cl(7) C(70) 68.0(3) yes
Cl(8) Cl(7) C(69) 60.2(5) yes
Cl(8) Cl(7) C(70) 64.8(3) yes
C(69) Cl(7) C(70) 42.6(6) yes
Cl(3) Cl(8) Cl(7) 120.2(2) yes
Cl(3) Cl(8) C(69) 61.9(5) yes
Cl(3) Cl(8) C(70) 77.3(3) yes
Cl(7) Cl(8) C(69) 60.0(5) yes
Cl(7) Cl(8) C(70) 49.3(2) yes
C(69) Cl(8) C(70) 40.1(5) yes
Mn(1) N(1) C(1) 127.1(2) yes
Mn(1) N(1) C(4) 126.5(2) yes
C(1) N(1) C(4) 106.0(2) yes
Mn(1) N(2) C(6) 126.9(2) yes
Mn(1) N(2) C(9) 127.9(2) yes
C(6) N(2) C(9) 105.2(2) yes
Mn(1) N(3) C(11) 127.4(2) yes
Mn(1) N(3) C(14) 126.5(2) yes
C(11) N(3) C(14) 105.7(2) yes
Mn(1) N(4) C(16) 126.7(2) yes
Mn(1) N(4) C(19) 127.6(2) yes
C(16) N(4) C(19) 105.6(3) yes
N(1) C(1) C(2) 109.4(3) yes
N(1) C(1) C(20) 126.3(3) yes
C(2) C(1) C(20) 124.3(3) yes
C(1) C(2) C(3) 107.1(3) yes
C(2) C(3) C(4) 108.1(3) yes
N(1) C(4) C(3) 109.4(3) yes
N(1) C(4) C(5) 126.0(3) yes
C(3) C(4) C(5) 124.5(3) yes
C(4) C(5) C(6) 123.4(3) yes
C(4) C(5) C(21) 118.2(3) yes
C(6) C(5) C(21) 118.3(3) yes
N(2) C(6) C(5) 126.2(3) yes
N(2) C(6) C(7) 109.9(3) yes
C(5) C(6) C(7) 123.9(3) yes
C(6) C(7) C(8) 107.7(3) yes
C(7) C(8) C(9) 106.6(3) yes
N(2) C(9) C(8) 110.6(3) yes
N(2) C(9) C(10) 125.5(3) yes
C(8) C(9) C(10) 123.8(3) yes
C(9) C(10) C(11) 123.1(3) yes
C(9) C(10) C(33) 117.8(3) yes
C(11) C(10) C(33) 119.1(3) yes
N(3) C(11) C(10) 126.2(3) yes
N(3) C(11) C(12) 111.0(3) yes
C(10) C(11) C(12) 122.8(3) yes
C(11) C(12) C(13) 105.6(3) yes
C(12) C(13) C(14) 108.2(3) yes
N(3) C(14) C(13) 109.5(3) yes
N(3) C(14) C(15) 126.1(3) yes
C(13) C(14) C(15) 124.4(3) yes
C(14) C(15) C(16) 124.0(3) yes
C(14) C(15) C(45) 117.4(3) yes
C(16) C(15) C(45) 118.4(3) yes
N(4) C(16) C(15) 126.0(3) yes
N(4) C(16) C(17) 110.4(3) yes
C(15) C(16) C(17) 123.5(3) yes
C(16) C(17) C(18) 106.4(3) yes
C(17) C(18) C(19) 107.4(3) yes
N(4) C(19) C(18) 110.2(3) yes
N(4) C(19) C(20) 126.2(3) yes
C(18) C(19) C(20) 123.5(3) yes
C(1) C(20) C(19) 123.0(3) yes
C(1) C(20) C(57) 118.0(3) yes
C(19) C(20) C(57) 118.9(3) yes
C(5) C(21) C(22) 121.2(3) yes
C(5) C(21) C(32) 120.7(3) yes
C(22) C(21) C(32) 118.1(3) yes
C(21) C(22) C(23) 121.6(3) yes
C(22) C(23) C(24) 120.9(3) yes
C(23) C(24) C(25) 122.1(3) yes
C(23) C(24) C(31) 117.6(3) yes
C(25) C(24) C(31) 120.3(3) yes
C(24) C(25) C(26) 119.6(3) yes
C(24) C(25) C(30) 121.4(3) yes
C(26) C(25) C(30) 119.0(3) yes
C(25) C(26) C(27) 119.9(3) yes
C(26) C(27) C(28) 120.6(3) yes
C(27) C(28) C(29) 119.5(3) yes
C(28) C(29) C(30) 120.1(4) yes
C(25) C(30) C(29) 120.8(3) yes
C(24) C(31) C(32) 121.4(3) yes
C(21) C(32) C(31) 120.4(3) yes
C(10) C(33) C(34) 121.8(3) yes
C(10) C(33) C(44) 120.2(3) yes
C(34) C(33) C(44) 118.0(3) yes
C(33) C(34) C(35) 120.2(3) yes
C(34) C(35) C(36) 122.0(3) yes
C(35) C(36) C(37) 121.0(3) yes
C(35) C(36) C(43) 117.8(3) yes
C(37) C(36) C(43) 121.1(3) yes
C(36) C(37) C(38) 122.4(3) yes
C(36) C(37) C(42) 120.6(3) yes
C(38) C(37) C(42) 117.0(3) yes
C(37) C(38) C(39) 121.6(4) yes
C(38) C(39) C(40) 120.9(4) yes
C(39) C(40) C(41) 118.7(4) yes
C(40) C(41) C(42) 120.6(4) yes
C(37) C(42) C(41) 121.2(4) yes
C(36) C(43) C(44) 121.2(3) yes
C(33) C(44) C(43) 120.7(3) yes
C(15) C(45) C(46) 121.8(3) yes
C(15) C(45) C(56) 119.6(3) yes
C(46) C(45) C(56) 118.6(3) yes
C(45) C(46) C(47) 120.5(3) yes
C(46) C(47) C(48) 121.1(3) yes
C(47) C(48) C(49) 120.1(3) yes
C(47) C(48) C(55) 117.8(3) yes
C(49) C(48) C(55) 122.0(3) yes
C(48) C(49) C(50) 121.2(3) yes
C(48) C(49) C(54) 120.6(3) yes
C(50) C(49) C(54) 118.2(3) yes
C(49) C(50) C(51) 120.2(3) yes
C(50) C(51) C(52) 121.5(4) yes
C(51) C(52) C(53) 118.7(4) yes
C(52) C(53) C(54) 121.0(3) yes
C(49) C(54) C(53) 120.5(3) yes
C(48) C(55) C(56) 121.3(3) yes
C(45) C(56) C(55) 120.7(3) yes
C(20) C(57) C(58) 121.3(3) yes
C(20) C(57) C(68) 119.3(3) yes
C(58) C(57) C(68) 119.3(3) yes
C(57) C(58) C(59) 120.5(3) yes
C(58) C(59) C(60) 121.7(3) yes
C(59) C(60) C(61) 120.7(3) yes
C(59) C(60) C(67) 116.9(3) yes
C(61) C(60) C(67) 122.3(3) yes
C(60) C(61) C(62) 121.8(3) yes
C(60) C(61) C(66) 119.8(3) yes
C(62) C(61) C(66) 118.4(3) yes
C(61) C(62) C(63) 121.3(4) yes
C(62) C(63) C(64) 119.9(4) yes
C(63) C(64) C(65) 120.1(4) yes
C(64) C(65) C(66) 119.8(4) yes
C(61) C(66) C(65) 120.6(4) yes
C(60) C(67) C(68) 122.1(3) yes
C(57) C(68) C(67) 119.4(3) yes
Cl(3) C(69) Cl(4) 66.4(5) yes
Cl(3) C(69) Cl(5) 110.6(8) yes
Cl(3) C(69) Cl(6) 169.3(11) yes
Cl(3) C(69) Cl(7) 111.3(8) yes
Cl(3) C(69) Cl(8) 52.8(4) yes
Cl(3) C(69) C(70) 88.1(9) yes
Cl(4) C(69) Cl(5) 46.1(4) yes
Cl(4) C(69) Cl(6) 107.7(8) yes
Cl(4) C(69) Cl(7) 112.4(8) yes
Cl(4) C(69) Cl(8) 96.8(7) yes
Cl(4) C(69) C(70) 57.2(7) yes
Cl(5) C(69) Cl(6) 66.5(6) yes
Cl(5) C(69) Cl(7) 107.8(8) yes
Cl(5) C(69) Cl(8) 136.4(9) yes
Cl(5) C(69) C(70) 70.6(8) yes
Cl(6) C(69) Cl(7) 61.7(5) yes
Cl(6) C(69) Cl(8) 121.4(9) yes
Cl(6) C(69) C(70) 81.2(9) yes
Cl(7) C(69) Cl(8) 59.8(4) yes
Cl(7) C(69) C(70) 55.2(7) yes
Cl(8) C(69) C(70) 69.0(7) yes
Cl(3) C(70) Cl(4) 66.1(2) yes
Cl(3) C(70) Cl(5) 96.1(3) yes
Cl(3) C(70) Cl(6) 112.8(3) yes
Cl(3) C(70) Cl(7) 107.9(4) yes
Cl(3) C(70) Cl(8) 47.1(2) yes
Cl(3) C(70) C(69) 56.2(7) yes
Cl(4) C(70) Cl(5) 51.5(2) yes
Cl(4) C(70) Cl(6) 111.2(3) yes
Cl(4) C(70) Cl(7) 169.4(5) yes
Cl(4) C(70) Cl(8) 111.2(4) yes
Cl(4) C(70) C(69) 87.2(8) yes
Cl(5) C(70) Cl(6) 61.1(2) yes
Cl(5) C(70) Cl(7) 123.0(4) yes
Cl(5) C(70) Cl(8) 137.3(4) yes
Cl(5) C(70) C(69) 69.6(7) yes
Cl(6) C(70) Cl(7) 62.1(3) yes
Cl(6) C(70) Cl(8) 108.2(3) yes
Cl(6) C(70) C(69) 56.5(7) yes
Cl(7) C(70) Cl(8) 65.9(3) yes
Cl(7) C(70) C(69) 82.2(8) yes
Cl(8) C(70) C(69) 70.9(7) yes
C(1) C(2) H(1) 126.3 no
C(3) C(2) H(1) 126.6 no
C(2) C(3) H(2) 126.0 no
C(4) C(3) H(2) 125.8 no
C(6) C(7) H(3) 125.8 no
C(8) C(7) H(3) 126.4 no
C(7) C(8) H(4) 126.9 no
C(9) C(8) H(4) 126.5 no
C(11) C(12) H(5) 127.1 no
C(13) C(12) H(5) 127.3 no
C(12) C(13) H(6) 125.8 no
C(14) C(13) H(6) 125.9 no
C(16) C(17) H(7) 126.7 no
C(18) C(17) H(7) 127.0 no
C(17) C(18) H(8) 126.1 no
C(19) C(18) H(8) 126.5 no
C(21) C(22) H(9) 118.9 no
C(23) C(22) H(9) 119.5 no
C(22) C(23) H(10) 119.8 no
C(24) C(23) H(10) 119.3 no
C(25) C(26) H(11) 120.1 no
C(27) C(26) H(11) 120.0 no
C(26) C(27) H(12) 119.7 no
C(28) C(27) H(12) 119.6 no
C(27) C(28) H(13) 120.3 no
C(29) C(28) H(13) 120.3 no
C(28) C(29) H(14) 119.9 no
C(30) C(29) H(14) 119.9 no
C(25) C(30) H(15) 119.3 no
C(29) C(30) H(15) 119.9 no
C(24) C(31) H(16) 119.1 no
C(32) C(31) H(16) 119.5 no
C(21) C(32) H(17) 119.8 no
C(31) C(32) H(17) 119.9 no
C(33) C(34) H(18) 119.6 no
C(35) C(34) H(18) 120.2 no
C(34) C(35) H(19) 119.1 no
C(36) C(35) H(19) 118.9 no
C(37) C(38) H(20) 118.6 no
C(39) C(38) H(20) 119.8 no
C(38) C(39) H(21) 119.6 no
C(40) C(39) H(21) 119.5 no
C(39) C(40) H(22) 120.6 no
C(41) C(40) H(22) 120.7 no
C(40) C(41) H(23) 119.3 no
C(42) C(41) H(23) 120.1 no
C(37) C(42) H(24) 119.0 no
C(41) C(42) H(24) 119.7 no
C(36) C(43) H(25) 119.0 no
C(44) C(43) H(25) 119.7 no
C(33) C(44) H(26) 119.3 no
C(43) C(44) H(26) 120.0 no
C(45) C(46) H(27) 119.6 no
C(47) C(46) H(27) 119.9 no
C(46) C(47) H(28) 119.6 no
C(48) C(47) H(28) 119.3 no
C(49) C(50) H(29) 119.5 no
C(51) C(50) H(29) 120.3 no
C(50) C(51) H(30) 119.1 no
C(52) C(51) H(30) 119.4 no
C(51) C(52) H(31) 120.4 no
C(53) C(52) H(31) 120.9 no
C(52) C(53) H(32) 119.4 no
C(54) C(53) H(32) 119.6 no
C(49) C(54) H(33) 119.3 no
C(53) C(54) H(33) 120.2 no
C(48) C(55) H(34) 119.0 no
C(56) C(55) H(34) 119.7 no
C(45) C(56) H(35) 119.7 no
C(55) C(56) H(35) 119.6 no
C(57) C(58) H(36) 119.3 no
C(59) C(58) H(36) 120.2 no
C(58) C(59) H(37) 119.4 no
C(60) C(59) H(37) 118.9 no
C(61) C(62) H(38) 119.1 no
C(63) C(62) H(38) 119.7 no
C(62) C(63) H(39) 120.2 no
C(64) C(63) H(39) 119.9 no
C(63) C(64) H(40) 120.1 no
C(65) C(64) H(40) 119.9 no
C(64) C(65) H(41) 120.1 no
C(66) C(65) H(41) 120.1 no
C(61) C(66) H(42) 119.4 no
C(65) C(66) H(42) 120.0 no
C(60) C(67) H(43) 118.6 no
C(68) C(67) H(43) 119.2 no
C(57) C(68) H(44) 120.0 no
C(67) C(68) H(44) 120.6 no

loop_
_geom_bond_atom_site_label_1
_geom_bond_atom_site_label_2
_geom_bond_distance
_geom_bond_publ_flag
Mn(1) Cl(1) 2.4117(16) yes
Mn(1) N(1) 2.005(3) yes
Mn(1) N(2) 1.996(3) yes
Mn(1) N(3) 2.007(3) yes
Mn(1) N(4) 2.018(3) yes
Cl(1) O(1) 0.85(2) yes
Cl(3) Cl(4) 2.090(5) yes
Cl(3) Cl(8) 1.548(5) yes
Cl(3) C(69) 1.713(16) yes
Cl(3) C(70) 2.059(8) yes
Cl(4) Cl(5) 1.526(4) yes
Cl(4) C(69) 2.065(16) yes
Cl(4) C(70) 1.738(7) yes
Cl(5) Cl(6) 1.799(4) yes
Cl(5) C(69) 1.763(16) yes
Cl(5) C(70) 1.775(7) yes
Cl(6) Cl(7) 1.684(4) yes
Cl(6) C(69) 1.491(15) yes
Cl(6) C(70) 1.767(7) yes
Cl(7) Cl(8) 1.758(5) yes
Cl(7) C(69) 1.761(15) yes
Cl(7) C(70) 1.460(8) yes
Cl(8) C(69) 1.764(14) yes
Cl(8) C(70) 1.742(7) yes
N(1) C(1) 1.392(4) yes
N(1) C(4) 1.389(4) yes
N(2) C(6) 1.388(4) yes
N(2) C(9) 1.393(4) yes
N(3) C(11) 1.381(4) yes
N(3) C(14) 1.379(4) yes
N(4) C(16) 1.380(4) yes
N(4) C(19) 1.377(4) yes
C(1) C(2) 1.440(5) yes
C(1) C(20) 1.390(5) yes
C(2) C(3) 1.353(5) yes
C(3) C(4) 1.429(5) yes
C(4) C(5) 1.390(5) yes
C(5) C(6) 1.393(5) yes
C(5) C(21) 1.492(5) yes
C(6) C(7) 1.438(5) yes
C(7) C(8) 1.361(5) yes
C(8) C(9) 1.434(5) yes
C(9) C(10) 1.400(5) yes
C(10) C(11) 1.393(5) yes
C(10) C(33) 1.495(5) yes
C(11) C(12) 1.429(5) yes
C(12) C(13) 1.369(5) yes
C(13) C(14) 1.427(5) yes
C(14) C(15) 1.396(5) yes
C(15) C(16) 1.385(5) yes
C(15) C(45) 1.501(5) yes
C(16) C(17) 1.436(5) yes
C(17) C(18) 1.365(5) yes
C(18) C(19) 1.430(5) yes
C(19) C(20) 1.390(5) yes
C(20) C(57) 1.506(5) yes
C(21) C(22) 1.378(5) yes
C(21) C(32) 1.397(5) yes
C(22) C(23) 1.386(5) yes
C(23) C(24) 1.386(5) yes
C(24) C(25) 1.490(5) yes
C(24) C(31) 1.399(5) yes
C(25) C(26) 1.413(5) yes
C(25) C(30) 1.380(5) yes
C(26) C(27) 1.387(5) yes
C(27) C(28) 1.399(6) yes
C(28) C(29) 1.382(6) yes
C(29) C(30) 1.403(6) yes
C(31) C(32) 1.386(5) yes
C(33) C(34) 1.401(5) yes
C(33) C(44) 1.397(5) yes
C(34) C(35) 1.391(5) yes
C(35) C(36) 1.380(5) yes
C(36) C(37) 1.484(5) yes
C(36) C(43) 1.388(5) yes
C(37) C(38) 1.385(6) yes
C(37) C(42) 1.420(6) yes
C(38) C(39) 1.387(6) yes
C(39) C(40) 1.380(6) yes
C(40) C(41) 1.394(7) yes
C(41) C(42) 1.376(6) yes
C(43) C(44) 1.395(5) yes
C(45) C(46) 1.390(5) yes
C(45) C(56) 1.377(5) yes
C(46) C(47) 1.391(5) yes
C(47) C(48) 1.390(5) yes
C(48) C(49) 1.483(5) yes
C(48) C(55) 1.381(5) yes
C(49) C(50) 1.389(5) yes
C(49) C(54) 1.413(5) yes
C(50) C(51) 1.404(6) yes
C(51) C(52) 1.370(6) yes
C(52) C(53) 1.390(6) yes
C(53) C(54) 1.384(5) yes
C(55) C(56) 1.394(5) yes
C(57) C(58) 1.386(5) yes
C(57) C(68) 1.396(5) yes
C(58) C(59) 1.383(5) yes
C(59) C(60) 1.400(5) yes
C(60) C(61) 1.492(5) yes
C(60) C(67) 1.396(5) yes
C(61) C(62) 1.380(5) yes
C(61) C(66) 1.414(5) yes
C(62) C(63) 1.395(6) yes
C(63) C(64) 1.374(6) yes
C(64) C(65) 1.403(6) yes
C(65) C(66) 1.378(5) yes
C(67) C(68) 1.393(5) yes
C(69) C(70) 1.202(17) yes
C(2) H(1) 0.950 no
C(3) H(2) 0.950 no
C(7) H(3) 0.950 no
C(8) H(4) 0.950 no
C(12) H(5) 0.950 no
C(13) H(6) 0.950 no
C(17) H(7) 0.950 no
C(18) H(8) 0.950 no
C(22) H(9) 0.950 no
C(23) H(10) 0.950 no
C(26) H(11) 0.950 no
C(27) H(12) 0.950 no
C(28) H(13) 0.950 no
C(29) H(14) 0.950 no
C(30) H(15) 0.950 no
C(31) H(16) 0.950 no
C(32) H(17) 0.950 no
C(34) H(18) 0.950 no
C(35) H(19) 0.950 no
C(38) H(20) 0.950 no
C(39) H(21) 0.950 no
C(40) H(22) 0.950 no
C(41) H(23) 0.950 no
C(42) H(24) 0.950 no
C(43) H(25) 0.950 no
C(44) H(26) 0.950 no
C(46) H(27) 0.950 no
C(47) H(28) 0.950 no
C(50) H(29) 0.950 no
C(51) H(30) 0.950 no
C(52) H(31) 0.950 no
C(53) H(32) 0.950 no
C(54) H(33) 0.950 no
C(55) H(34) 0.950 no
C(56) H(35) 0.950 no
C(58) H(36) 0.950 no
C(59) H(37) 0.950 no
C(62) H(38) 0.950 no
C(63) H(39) 0.950 no
C(64) H(40) 0.950 no
C(65) H(41) 0.950 no
C(66) H(42) 0.950 no
C(67) H(43) 0.950 no
C(68) H(44) 0.950 no

loop_
_geom_contact_atom_site_label_1
_geom_contact_atom_site_label_2
_geom_contact_distance
_geom_contact_site_symmetry_2
Mn(1) Cl(2) 2.660(4) .
Cl(2) Mn(1) 2.660(4) .
Cl(2) Cl(3) 3.578(6) .
Cl(2) N(1) 3.214(5) .
Cl(2) N(2) 3.130(5) .
Cl(2) N(3) 3.184(4) .
Cl(2) N(4) 3.228(5) .
Cl(2) C(23) 3.550(5) 3_556
Cl(2) C(26) 3.532(5) 3_556
Cl(2) C(54) 3.536(5) 3_656
Cl(2) C(55) 3.314(5) 3_656
Cl(3) Cl(2) 3.578(6) .
Cl(3) C(24) 3.571(6) 3_556
Cl(3) C(25) 3.527(6) 3_556
Cl(3) C(26) 3.437(6) 3_556
Cl(4) C(48) 3.543(4) 3_656
Cl(4) C(49) 3.496(4) 3_656
Cl(4) C(54) 3.486(4) 3_656
Cl(5) C(47) 3.303(5) 3_656
Cl(5) C(48) 3.546(5) 3_656
Cl(5) C(49) 3.450(5) 3_656
Cl(5) C(58) 3.322(5) 2_546
Cl(5) C(59) 3.165(6) 2_546
Cl(5) C(60) 3.516(5) 2_546
Cl(6) C(42) 3.466(5) 2_545
Cl(6) C(60) 3.520(4) 2_546
Cl(6) C(67) 3.458(4) 2_546
Cl(7) C(36) 3.500(6) 2_545
Cl(7) C(43) 3.426(6) 2_545
Cl(7) C(66) 3.423(6) 2_546
Cl(8) C(24) 3.561(4) 3_556
Cl(8) C(25) 3.464(4) 3_556
Cl(8) C(31) 3.415(4) 3_556
Cl(8) C(34) 3.362(4) 2_545
Cl(8) C(35) 3.208(4) 2_545
Cl(8) C(36) 3.509(4) 2_545
O(1) O(2) 2.99(2) .
O(1) O(3) 2.93(2) .
O(1) C(38) 3.563(12) 4_555
O(1) C(39) 3.482(14) 4_555
O(1) C(51) 3.431(15) 4_455
O(1) C(62) 3.532(12) 4_454
O(1) C(63) 3.361(13) 4_454
O(2) O(1) 2.99(2) .
O(2) O(3) 2.706(19) .
O(2) C(50) 3.411(11) 4_455
O(2) C(51) 3.106(11) 4_455
O(2) C(52) 3.371(11) 4_455
O(2) C(67) 3.231(10) 2_556
O(2) C(68) 3.332(11) 2_556
O(3) O(1) 2.93(2) .
O(3) O(2) 2.706(19) .
O(3) C(28) 3.409(13) 4_554
O(3) C(29) 3.084(13) 4_554
O(3) C(30) 3.557(13) 4_554
O(3) C(43) 3.311(11) 2_555
N(1) Cl(2) 3.214(5) .
N(2) Cl(2) 3.130(5) .
N(3) Cl(2) 3.184(4) .
N(4) Cl(2) 3.228(5) .
C(3) C(53) 3.582(5) 3_656
C(18) C(27) 3.545(5) 1_655
C(23) Cl(2) 3.550(5) 3_556
C(24) Cl(3) 3.571(6) 3_556
C(24) Cl(8) 3.561(4) 3_556
C(25) Cl(3) 3.527(6) 3_556
C(25) Cl(8) 3.464(4) 3_556
C(26) Cl(2) 3.532(5) 3_556
C(26) Cl(3) 3.437(6) 3_556
C(27) C(18) 3.545(5) 1_455
C(28) O(3) 3.409(13) 4_455
C(29) O(3) 3.084(13) 4_455
C(30) O(3) 3.557(13) 4_455
C(31) Cl(8) 3.415(4) 3_556
C(31) C(70) 3.529(7) 3_556
C(34) Cl(8) 3.362(4) 2_555
C(35) Cl(8) 3.208(4) 2_555
C(36) Cl(7) 3.500(6) 2_555
C(36) Cl(8) 3.509(4) 2_555
C(38) O(1) 3.563(13) 4_454
C(39) O(1) 3.482(14) 4_454
C(40) C(43) 3.539(6) 3_555
C(42) Cl(6) 3.466(5) 2_555
C(43) Cl(7) 3.426(6) 2_555
C(43) O(3) 3.311(11) 2_545
C(43) C(40) 3.539(6) 3_555
C(47) Cl(5) 3.303(5) 3_656
C(47) C(69) 3.391(15) 3_656
C(48) Cl(4) 3.543(4) 3_656
C(48) Cl(5) 3.546(5) 3_656
C(49) Cl(4) 3.496(4) 3_656
C(49) Cl(5) 3.450(5) 3_656
C(50) O(2) 3.411(11) 4_554
C(51) O(1) 3.431(15) 4_554
C(51) O(2) 3.106(11) 4_554
C(52) O(2) 3.371(11) 4_554
C(53) C(3) 3.582(5) 3_656
C(54) Cl(2) 3.536(5) 3_656
C(54) Cl(4) 3.486(4) 3_656
C(55) Cl(2) 3.314(5) 3_656
C(58) Cl(5) 3.322(5) 2_556
C(59) Cl(5) 3.165(6) 2_556
C(60) Cl(5) 3.516(5) 2_556
C(60) Cl(6) 3.520(4) 2_556
C(62) O(1) 3.532(12) 4_555
C(63) O(1) 3.361(13) 4_555
C(64) C(67) 3.491(6) 3_657
C(65) C(67) 3.539(6) 3_657
C(66) Cl(7) 3.423(6) 2_556
C(67) Cl(6) 3.458(4) 2_556
C(67) O(2) 3.231(10) 2_546
C(67) C(64) 3.491(6) 3_657
C(67) C(65) 3.539(6) 3_657
C(68) O(2) 3.332(11) 2_546
C(69) C(47) 3.391(15) 3_656
C(70) C(31) 3.529(7) 3_556
Cl(1) H(14) 3.037 4_554
Cl(1) H(20) 3.151 4_555
Cl(1) H(21) 2.920 4_555
Cl(1) H(30) 3.054 4_455
Cl(1) H(38) 3.131 4_454
Cl(1) H(39) 2.958 4_454
Cl(2) H(10) 3.046 3_556
Cl(2) H(11) 2.616 3_556
Cl(2) H(33) 2.634 3_656
Cl(2) H(34) 2.891 3_656
Cl(3) H(7) 2.760 3_656
Cl(3) H(11) 3.318 3_556
Cl(4) H(3) 2.815 3_556
Cl(4) H(33) 3.413 3_656
Cl(5) H(1) 3.153 2_546
Cl(5) H(28) 2.937 3_656
Cl(5) H(37) 3.374 2_546
Cl(6) H(1) 2.911 2_546
Cl(6) H(24) 3.049 2_545
Cl(6) H(28) 3.487 3_656
Cl(6) H(42) 3.334 2_546
Cl(7) H(5) 2.922 2_545
Cl(7) H(24) 3.406 2_545
Cl(7) H(42) 2.996 2_546
Cl(8) H(5) 3.133 2_545
Cl(8) H(16) 3.131 3_556
Cl(8) H(19) 3.444 2_545
O(1) H(14) 3.038 4_554
O(1) H(20) 3.048 4_555
O(1) H(21) 2.877 4_555
O(1) H(29) 3.574 4_455
O(1) H(30) 2.819 4_455
O(1) H(38) 3.053 4_454
O(1) H(39) 2.723 4_454
O(2) H(23) 3.443 2_555
O(2) H(24) 2.860 2_555
O(2) H(30) 3.281 4_455
O(2) H(39) 3.418 4_454
O(2) H(43) 2.713 2_556
O(2) H(44) 2.932 2_556
O(3) H(14) 3.083 4_554
O(3) H(21) 3.509 4_555
O(3) H(24) 3.241 2_555
O(3) H(25) 2.652 2_555
O(3) H(26) 3.350 2_555
O(3) H(42) 2.820 2_556
N(1) H(29) 3.577 4_455
N(1) H(33) 3.168 3_656
N(2) H(10) 3.320 3_556
N(2) H(38) 3.595 4_454
N(3) H(11) 3.296 3_556
N(4) H(20) 3.554 4_555
N(4) H(34) 3.271 3_656
N(4) H(35) 3.558 3_656
C(1) H(29) 3.212 4_455
C(1) H(33) 3.292 3_656
C(1) H(34) 3.276 3_656
C(2) H(23) 3.526 1_556
C(2) H(28) 2.880 4_455
C(2) H(29) 3.126 4_455
C(2) H(32) 3.554 3_656
C(3) H(23) 3.197 1_556
C(3) H(28) 2.994 4_455
C(3) H(29) 3.404 4_455
C(3) H(32) 3.013 3_656
C(4) H(32) 3.253 3_656
C(4) H(33) 3.395 3_656
C(4) H(39) 3.483 4_454
C(5) H(32) 3.547 3_656
C(6) H(9) 3.476 3_556
C(6) H(37) 3.529 4_454
C(6) H(38) 3.471 4_454
C(7) H(9) 2.963 3_556
C(7) H(37) 2.845 4_454
C(8) H(9) 3.012 3_556
C(8) H(10) 3.231 3_556
C(8) H(32) 3.384 1_455
C(8) H(36) 3.587 4_454
C(8) H(37) 2.788 4_454
C(9) H(9) 3.542 3_556
C(9) H(10) 2.844 3_556
C(9) H(37) 3.443 4_454
C(10) H(10) 2.957 3_556
C(10) H(14) 3.564 4_554
C(11) H(10) 3.495 3_556
C(11) H(11) 3.273 3_556
C(11) H(15) 3.280 4_554
C(12) H(12) 3.401 3_556
C(12) H(15) 3.172 4_554
C(12) H(16) 2.843 4_554
C(12) H(41) 3.367 1_554
C(13) H(12) 3.018 3_556
C(13) H(15) 3.461 4_554
C(13) H(16) 2.926 4_554
C(13) H(41) 3.072 1_554
C(14) H(12) 3.293 3_556
C(14) H(21) 3.510 4_555
C(16) H(19) 3.520 4_555
C(16) H(20) 3.446 4_555
C(16) H(35) 3.315 3_656
C(17) H(19) 2.867 4_555
C(17) H(35) 2.982 3_656
C(18) H(12) 3.263 1_655
C(18) H(18) 3.569 4_555
C(18) H(19) 2.800 4_555
C(18) H(34) 3.440 3_656
C(18) H(35) 3.001 3_656
C(19) H(19) 3.408 4_555
C(19) H(30) 3.556 4_455
C(19) H(34) 2.893 3_656
C(19) H(35) 3.370 3_656
C(20) H(30) 3.467 4_455
C(20) H(34) 2.902 3_656
C(21) H(32) 3.525 3_656
C(22) H(32) 3.195 3_656
C(23) H(22) 3.333 1_556
C(23) H(26) 3.174 3_556
C(24) H(22) 2.942 1_556
C(24) H(26) 3.350 3_556
C(25) H(22) 3.462 1_556
C(25) H(26) 3.001 3_556
C(26) H(26) 2.994 3_556
C(27) H(8) 2.833 1_455
C(27) H(26) 3.551 3_556
C(27) H(41) 3.187 3_557
C(28) H(8) 2.832 1_455
C(28) H(18) 3.380 4_455
C(28) H(41) 3.083 3_557
C(29) H(18) 3.117 4_455
C(29) H(38) 3.488 1_455
C(30) H(21) 3.128 1_556
C(30) H(22) 3.465 1_556
C(30) H(26) 3.583 3_556
C(31) H(5) 3.589 4_455
C(31) H(6) 3.552 4_455
C(31) H(22) 2.954 1_556
C(32) H(22) 3.370 1_556
C(33) H(10) 3.426 3_556
C(34) H(31) 3.243 1_455
C(34) H(36) 3.234 4_454
C(35) H(31) 2.921 1_455
C(35) H(36) 3.515 4_454
C(36) H(31) 2.995 1_455
C(38) H(27) 3.253 4_454
C(38) H(30) 3.514 1_455
C(39) H(15) 3.248 1_554
C(39) H(25) 3.282 3_555
C(39) H(27) 2.905 4_454
C(40) H(2) 3.144 1_554
C(40) H(15) 3.524 1_554
C(40) H(25) 3.004 3_555
C(40) H(27) 2.977 4_454
C(41) H(2) 3.011 1_554
C(41) H(25) 3.375 3_555
C(41) H(27) 3.380 4_454
C(41) H(31) 3.399 3_655
C(43) H(22) 3.526 3_555
C(43) H(31) 3.349 1_455
C(44) H(10) 3.259 3_556
C(46) H(40) 3.366 1_554
C(47) H(2) 3.586 4_554
C(47) H(40) 3.008 1_554
C(48) H(40) 2.926 1_554
C(48) H(44) 3.437 3_656
C(49) H(40) 3.501 1_554
C(49) H(44) 3.250 3_656
C(50) H(36) 3.575 4_554
C(50) H(39) 3.116 1_554
C(50) H(40) 3.569 1_554
C(51) H(20) 3.447 1_655
C(51) H(36) 3.028 4_554
C(52) H(4) 2.865 1_655
C(52) H(23) 3.042 3_655
C(52) H(36) 3.329 4_554
C(53) H(4) 2.907 1_655
C(53) H(23) 3.179 3_655
C(54) H(44) 3.354 3_656
C(55) H(40) 3.225 1_554
C(55) H(44) 3.162 3_656
C(56) H(12) 3.510 3_556
C(56) H(40) 3.562 1_554
C(57) H(13) 3.594 1_655
C(57) H(34) 3.510 3_656
C(58) H(13) 3.304 1_655
C(58) H(18) 3.210 4_555
C(59) H(4) 3.586 4_555
C(59) H(13) 3.032 1_655
C(59) H(18) 3.494 4_555
C(60) H(13) 3.061 1_655
C(62) H(14) 3.536 1_655
C(62) H(17) 3.309 4_555
C(62) H(43) 3.578 3_657
C(63) H(17) 2.866 4_555
C(63) H(29) 3.298 1_556
C(63) H(43) 3.182 3_657
C(64) H(6) 3.046 1_556
C(64) H(17) 2.903 4_555
C(64) H(43) 2.951 3_657
C(64) H(44) 3.553 3_657
C(65) H(6) 2.939 1_556
C(65) H(13) 3.342 3_557
C(65) H(17) 3.375 4_555
C(65) H(43) 3.161 3_657
C(66) H(43) 3.543 3_657
C(67) H(13) 3.351 1_655
C(68) H(34) 3.337 3_656
C(68) H(40) 3.564 3_657
C(69) H(28) 3.289 3_656
C(70) H(16) 3.498 3_556
H(1) Cl(5) 3.153 2_556
H(1) Cl(6) 2.911 2_556
H(1) H(23) 3.312 1_556
H(1) H(28) 2.689 4_455
H(1) H(29) 3.383 4_455
H(2) C(40) 3.144 1_556
H(2) C(41) 3.011 1_556
H(2) C(47) 3.586 4_455
H(2) H(22) 2.871 1_556
H(2) H(23) 2.618 1_556
H(2) H(27) 3.274 4_455
H(2) H(28) 2.907 4_455
H(2) H(32) 3.033 3_656
H(3) Cl(4) 2.815 3_556
H(3) H(9) 3.147 3_556
H(3) H(32) 3.593 1_455
H(3) H(37) 3.004 4_454
H(4) C(52) 2.865 1_455
H(4) C(53) 2.907 1_455
H(4) C(59) 3.586 4_454
H(4) H(9) 3.236 3_556
H(4) H(10) 3.522 3_556
H(4) H(31) 2.729 1_455
H(4) H(32) 2.791 1_455
H(4) H(36) 3.026 4_454
H(4) H(37) 2.903 4_454
H(5) Cl(7) 2.922 2_555
H(5) Cl(8) 3.133 2_555
H(5) C(31) 3.589 4_554
H(5) H(15) 3.412 4_554
H(5) H(16) 2.687 4_554
H(5) H(41) 3.161 1_554
H(6) C(31) 3.552 4_554
H(6) C(64) 3.046 1_554
H(6) C(65) 2.939 1_554
H(6) H(12) 3.127 3_556
H(6) H(16) 2.836 4_554
H(6) H(17) 3.215 4_554
H(6) H(40) 2.738 1_554
H(6) H(41) 2.531 1_554
H(7) Cl(3) 2.760 3_656
H(7) H(12) 3.463 1_655
H(7) H(19) 3.045 4_555
H(7) H(35) 3.286 3_656
H(8) C(27) 2.833 1_655
H(8) C(28) 2.832 1_655
H(8) H(12) 2.687 1_655
H(8) H(13) 2.707 1_655
H(8) H(18) 3.020 4_555
H(8) H(19) 2.932 4_555
H(8) H(35) 3.306 3_656
H(9) C(6) 3.476 3_556
H(9) C(7) 2.963 3_556
H(9) C(8) 3.012 3_556
H(9) C(9) 3.542 3_556
H(9) H(3) 3.147 3_556
H(9) H(4) 3.236 3_556
H(9) H(9) 3.255 3_556
H(9) H(32) 2.877 3_656
H(10) Cl(2) 3.046 3_556
H(10) N(2) 3.320 3_556
H(10) C(8) 3.231 3_556
H(10) C(9) 2.844 3_556
H(10) C(10) 2.957 3_556
H(10) C(11) 3.495 3_556
H(10) C(33) 3.426 3_556
H(10) C(44) 3.259 3_556
H(10) H(4) 3.522 3_556
H(10) H(26) 2.712 3_556
H(11) Cl(2) 2.616 3_556
H(11) Cl(3) 3.318 3_556
H(11) N(3) 3.296 3_556
H(11) C(11) 3.273 3_556
H(11) H(26) 3.151 3_556
H(12) C(12) 3.401 3_556
H(12) C(13) 3.018 3_556
H(12) C(14) 3.293 3_556
H(12) C(18) 3.263 1_455
H(12) C(56) 3.510 3_556
H(12) H(6) 3.127 3_556
H(12) H(7) 3.463 1_455
H(12) H(8) 2.687 1_455
H(12) H(35) 3.108 3_556
H(12) H(41) 2.871 3_557
H(13) C(57) 3.594 1_455
H(13) C(58) 3.304 1_455
H(13) C(59) 3.032 1_455
H(13) C(60) 3.061 1_455
H(13) C(65) 3.342 3_557
H(13) C(67) 3.351 1_455
H(13) H(8) 2.707 1_455
H(13) H(18) 3.531 4_455
H(13) H(37) 3.373 1_455
H(13) H(38) 3.381 1_455
H(13) H(41) 2.665 3_557
H(14) Cl(1) 3.037 4_455
H(14) O(1) 3.038 4_455
H(14) O(3) 3.083 4_455
H(14) C(10) 3.564 4_455
H(14) C(62) 3.536 1_455
H(14) H(18) 3.088 4_455
H(14) H(37) 3.416 1_455
H(14) H(38) 2.680 1_455
H(15) C(11) 3.280 4_455
H(15) C(12) 3.172 4_455
H(15) C(13) 3.461 4_455
H(15) C(39) 3.248 1_556
H(15) C(40) 3.524 1_556
H(15) H(5) 3.412 4_455
H(15) H(21) 2.469 1_556
H(15) H(22) 3.055 1_556
H(16) Cl(8) 3.131 3_556
H(16) C(12) 2.843 4_455
H(16) C(13) 2.926 4_455
H(16) C(70) 3.498 3_556
H(16) H(5) 2.687 4_455
H(16) H(6) 2.836 4_455
H(16) H(22) 3.247 1_556
H(17) C(62) 3.309 4_454
H(17) C(63) 2.866 4_454
H(17) C(64) 2.903 4_454
H(17) C(65) 3.375 4_454
H(17) H(6) 3.215 4_455
H(17) H(39) 3.120 4_454
H(17) H(40) 3.173 4_454
H(18) C(18) 3.569 4_454
H(18) C(28) 3.380 4_554
H(18) C(29) 3.117 4_554
H(18) C(58) 3.210 4_454
H(18) C(59) 3.494 4_454
H(18) H(8) 3.020 4_454
H(18) H(13) 3.531 4_554
H(18) H(14) 3.088 4_554
H(18) H(36) 2.702 4_454
H(18) H(37) 3.220 4_454
H(19) Cl(8) 3.444 2_555
H(19) C(16) 3.520 4_454
H(19) C(17) 2.867 4_454
H(19) C(18) 2.800 4_454
H(19) C(19) 3.408 4_454
H(19) H(7) 3.045 4_454
H(19) H(8) 2.932 4_454
H(19) H(30) 3.280 1_455
H(19) H(31) 3.218 1_455
H(19) H(36) 3.218 4_454
H(20) Cl(1) 3.151 4_454
H(20) O(1) 3.048 4_454
H(20) N(4) 3.554 4_454
H(20) C(16) 3.446 4_454
H(20) C(51) 3.447 1_455
H(20) H(30) 2.662 1_455
H(20) H(31) 3.289 1_455
H(21) Cl(1) 2.920 4_454
H(21) O(1) 2.877 4_454
H(21) O(3) 3.509 4_454
H(21) C(14) 3.510 4_454
H(21) C(30) 3.128 1_554
H(21) H(15) 2.469 1_554
H(21) H(25) 3.546 3_555
H(21) H(27) 3.206 4_454
H(22) C(23) 3.333 1_554
H(22) C(24) 2.942 1_554
H(22) C(25) 3.462 1_554
H(22) C(30) 3.465 1_554
H(22) C(31) 2.954 1_554
H(22) C(32) 3.370 1_554
H(22) C(43) 3.526 3_555
H(22) H(2) 2.871 1_554
H(22) H(15) 3.055 1_554
H(22) H(16) 3.247 1_554
H(22) H(25) 3.135 3_555
H(22) H(26) 3.400 3_555
H(22) H(27) 3.294 4_454
H(23) O(2) 3.443 2_545
H(23) C(2) 3.526 1_554
H(23) C(3) 3.197 1_554
H(23) C(52) 3.042 3_655
H(23) C(53) 3.179 3_655
H(23) H(1) 3.312 1_554
H(23) H(2) 2.618 1_554
H(23) H(31) 2.688 3_655
H(23) H(32) 2.930 3_655
H(24) Cl(6) 3.049 2_555
H(24) Cl(7) 3.406 2_555
H(24) O(2) 2.860 2_545
H(24) O(3) 3.241 2_545
H(25) O(3) 2.652 2_545
H(25) C(39) 3.282 3_555
H(25) C(40) 3.004 3_555
H(25) C(41) 3.375 3_555
H(25) H(21) 3.546 3_555
H(25) H(22) 3.135 3_555
H(26) O(3) 3.350 2_545
H(26) C(23) 3.174 3_556
H(26) C(24) 3.350 3_556
H(26) C(25) 3.001 3_556
H(26) C(26) 2.994 3_556
H(26) C(27) 3.551 3_556
H(26) C(30) 3.583 3_556
H(26) H(10) 2.712 3_556
H(26) H(11) 3.151 3_556
H(26) H(22) 3.400 3_555
H(27) C(38) 3.253 4_555
H(27) C(39) 2.905 4_555
H(27) C(40) 2.977 4_555
H(27) C(41) 3.380 4_555
H(27) H(2) 3.274 4_554
H(27) H(21) 3.206 4_555
H(27) H(22) 3.294 4_555
H(28) Cl(5) 2.937 3_656
H(28) Cl(6) 3.487 3_656
H(28) C(2) 2.880 4_554
H(28) C(3) 2.994 4_554
H(28) C(69) 3.289 3_656
H(28) H(1) 2.689 4_554
H(28) H(2) 2.907 4_554
H(28) H(40) 3.378 1_554
H(29) O(1) 3.574 4_554
H(29) N(1) 3.577 4_554
H(29) C(1) 3.212 4_554
H(29) C(2) 3.126 4_554
H(29) C(3) 3.404 4_554
H(29) C(63) 3.298 1_554
H(29) H(1) 3.383 4_554
H(29) H(39) 2.492 1_554
H(29) H(40) 3.184 1_554
H(30) Cl(1) 3.054 4_554
H(30) O(1) 2.819 4_554
H(30) O(2) 3.281 4_554
H(30) C(19) 3.556 4_554
H(30) C(20) 3.467 4_554
H(30) C(38) 3.514 1_655
H(30) H(19) 3.280 1_655
H(30) H(20) 2.662 1_655
H(30) H(36) 2.965 4_554
H(31) C(34) 3.243 1_655
H(31) C(35) 2.921 1_655
H(31) C(36) 2.995 1_655
H(31) C(41) 3.399 3_655
H(31) C(43) 3.349 1_655
H(31) H(4) 2.729 1_655
H(31) H(19) 3.218 1_655
H(31) H(20) 3.289 1_655
H(31) H(23) 2.688 3_655
H(31) H(36) 3.480 4_554
H(32) C(2) 3.554 3_656
H(32) C(3) 3.013 3_656
H(32) C(4) 3.253 3_656
H(32) C(5) 3.547 3_656
H(32) C(8) 3.384 1_655
H(32) C(21) 3.525 3_656
H(32) C(22) 3.195 3_656
H(32) H(2) 3.033 3_656
H(32) H(3) 3.593 1_655
H(32) H(4) 2.791 1_655
H(32) H(9) 2.877 3_656
H(32) H(23) 2.930 3_655
H(33) Cl(2) 2.634 3_656
H(33) Cl(4) 3.413 3_656
H(33) N(1) 3.168 3_656
H(33) C(1) 3.292 3_656
H(33) C(4) 3.395 3_656
H(33) H(44) 3.476 3_656
H(34) Cl(2) 2.891 3_656
H(34) N(4) 3.271 3_656
H(34) C(1) 3.276 3_656
H(34) C(18) 3.440 3_656
H(34) C(19) 2.893 3_656
H(34) C(20) 2.902 3_656
H(34) C(57) 3.510 3_656
H(34) C(68) 3.337 3_656
H(34) H(44) 2.716 3_656
H(35) N(4) 3.558 3_656
H(35) C(16) 3.315 3_656
H(35) C(17) 2.982 3_656
H(35) C(18) 3.001 3_656
H(35) C(19) 3.370 3_656
H(35) H(7) 3.286 3_656
H(35) H(8) 3.306 3_656
H(35) H(12) 3.108 3_556
H(35) H(35) 3.366 3_656
H(36) C(8) 3.587 4_555
H(36) C(34) 3.234 4_555
H(36) C(35) 3.515 4_555
H(36) C(50) 3.575 4_455
H(36) C(51) 3.028 4_455
H(36) C(52) 3.329 4_455
H(36) H(4) 3.026 4_555
H(36) H(18) 2.702 4_555
H(36) H(19) 3.218 4_555
H(36) H(30) 2.965 4_455
H(36) H(31) 3.480 4_455
H(37) Cl(5) 3.374 2_556
H(37) C(6) 3.529 4_555
H(37) C(7) 2.845 4_555
H(37) C(8) 2.788 4_555
H(37) C(9) 3.443 4_555
H(37) H(3) 3.004 4_555
H(37) H(4) 2.903 4_555
H(37) H(13) 3.373 1_655
H(37) H(14) 3.416 1_655
H(37) H(18) 3.220 4_555
H(38) Cl(1) 3.131 4_555
H(38) O(1) 3.053 4_555
H(38) N(2) 3.595 4_555
H(38) C(6) 3.471 4_555
H(38) C(29) 3.488 1_655
H(38) H(13) 3.381 1_655
H(38) H(14) 2.680 1_655
H(39) Cl(1) 2.958 4_555
H(39) O(1) 2.723 4_555
H(39) O(2) 3.418 4_555
H(39) C(4) 3.483 4_555
H(39) C(50) 3.116 1_556
H(39) H(17) 3.120 4_555
H(39) H(29) 2.492 1_556
H(39) H(43) 3.579 3_657
H(40) C(46) 3.366 1_556
H(40) C(47) 3.008 1_556
H(40) C(48) 2.926 1_556
H(40) C(49) 3.501 1_556
H(40) C(50) 3.569 1_556
H(40) C(55) 3.225 1_556
H(40) C(56) 3.562 1_556
H(40) C(68) 3.564 3_657
H(40) H(6) 2.738 1_556
H(40) H(17) 3.173 4_555
H(40) H(28) 3.378 1_556
H(40) H(29) 3.184 1_556
H(40) H(43) 3.232 3_657
H(40) H(44) 3.149 3_657
H(41) C(12) 3.367 1_556
H(41) C(13) 3.072 1_556
H(41) C(27) 3.187 3_557
H(41) C(28) 3.083 3_557
H(41) H(5) 3.161 1_556
H(41) H(6) 2.531 1_556
H(41) H(12) 2.871 3_557
H(41) H(13) 2.665 3_557
H(41) H(43) 3.556 3_657
H(42) Cl(6) 3.334 2_556
H(42) Cl(7) 2.996 2_556
H(42) O(3) 2.820 2_546
H(43) O(2) 2.713 2_546
H(43) C(62) 3.578 3_657
H(43) C(63) 3.182 3_657
H(43) C(64) 2.951 3_657
H(43) C(65) 3.161 3_657
H(43) C(66) 3.543 3_657
H(43) H(39) 3.579 3_657
H(43) H(40) 3.232 3_657
H(43) H(41) 3.556 3_657
H(44) O(2) 2.932 2_546
H(44) C(48) 3.437 3_656
H(44) C(49) 3.250 3_656
H(44) C(54) 3.354 3_656
H(44) C(55) 3.162 3_656
H(44) C(64) 3.553 3_657
H(44) H(33) 3.476 3_656
H(44) H(34) 2.716 3_656
H(44) H(40) 3.149 3_657

loop_
_geom_torsion_atom_site_label_1
_geom_torsion_atom_site_label_2
_geom_torsion_atom_site_label_3
_geom_torsion_atom_site_label_4
_geom_torsion
Cl(1) Mn(1) N(1) C(1) -86.7(2)
Cl(1) Mn(1) N(1) C(4) 84.8(2)
N(1) Mn(1) Cl(1) O(1) 22(4)
Cl(1) Mn(1) N(2) C(6) -89.2(2)
Cl(1) Mn(1) N(2) C(9) 87.9(2)
N(2) Mn(1) Cl(1) O(1) 113(4)
Cl(1) Mn(1) N(3) C(11) -85.5(2)
Cl(1) Mn(1) N(3) C(14) 86.6(2)
N(3) Mn(1) Cl(1) O(1) -157(4)
Cl(1) Mn(1) N(4) C(16) -89.8(2)
Cl(1) Mn(1) N(4) C(19) 87.8(2)
N(4) Mn(1) Cl(1) O(1) -67(4)
N(1) Mn(1) N(2) C(6) 5.6(3)
N(1) Mn(1) N(2) C(9) -177.3(2)
N(2) Mn(1) N(1) C(1) 178.5(2)
N(2) Mn(1) N(1) C(4) -10.0(2)
N(1) Mn(1) N(3) C(11) 95.4(8)
N(1) Mn(1) N(3) C(14) -92.5(8)
N(3) Mn(1) N(1) C(1) 92.4(8)
N(3) Mn(1) N(1) C(4) -96.1(8)
N(1) Mn(1) N(4) C(16) 175.5(3)
N(1) Mn(1) N(4) C(19) -6.9(3)
N(4) Mn(1) N(1) C(1) 9.2(2)
N(4) Mn(1) N(1) C(4) -179.3(2)
N(2) Mn(1) N(3) C(11) 9.3(3)
N(2) Mn(1) N(3) C(14) -178.6(2)
N(3) Mn(1) N(2) C(6) 176.3(2)
N(3) Mn(1) N(2) C(9) -6.6(2)
N(2) Mn(1) N(4) C(16) 90.4(7)
N(2) Mn(1) N(4) C(19) -92.0(7)
N(4) Mn(1) N(2) C(6) 90.6(7)
N(4) Mn(1) N(2) C(9) -92.3(7)
N(3) Mn(1) N(4) C(16) 4.8(3)
N(3) Mn(1) N(4) C(19) -177.6(3)
N(4) Mn(1) N(3) C(11) 178.6(3)
N(4) Mn(1) N(3) C(14) -9.3(2)
Cl(4) Cl(3) Cl(8) Cl(7) -39.3(3)
Cl(4) Cl(3) Cl(8) C(69) -54.0(6)
Cl(4) Cl(3) Cl(8) C(70) -14.2(2)
Cl(8) Cl(3) Cl(4) Cl(5) 69.5(3)
Cl(8) Cl(3) Cl(4) C(69) 54.2(5)
Cl(8) Cl(3) Cl(4) C(70) 15.4(3)
Cl(4) Cl(3) C(69) Cl(5) -13.7(5)
Cl(4) Cl(3) C(69) Cl(6) 59(5)
Cl(4) Cl(3) C(69) Cl(7) 106.1(9)
Cl(4) Cl(3) C(69) Cl(8) 119.6(4)
Cl(4) Cl(3) C(69) C(70) 54.8(7)
C(69) Cl(3) Cl(4) Cl(5) 15.3(6)
C(69) Cl(3) Cl(4) C(70) -38.8(6)
Cl(4) Cl(3) C(70) Cl(5) -42.9(2)
Cl(4) Cl(3) C(70) Cl(6) -104.1(4)
Cl(4) Cl(3) C(70) Cl(7) -170.6(5)
Cl(4) Cl(3) C(70) Cl(8) 161.7(3)
Cl(4) Cl(3) C(70) C(69) -103.4(9)
C(70) Cl(3) Cl(4) Cl(5) 54.1(3)
C(70) Cl(3) Cl(4) C(69) 38.8(6)
Cl(8) Cl(3) C(69) Cl(4) -119.6(4)
Cl(8) Cl(3) C(69) Cl(5) -133.3(9)
Cl(8) Cl(3) C(69) Cl(6) -61(5)
Cl(8) Cl(3) C(69) Cl(7) -13.5(6)
Cl(8) Cl(3) C(69) C(70) -64.8(7)
C(69) Cl(3) Cl(8) Cl(7) 14.7(6)
C(69) Cl(3) Cl(8) C(70) 39.8(6)
Cl(8) Cl(3) C(70) Cl(4) -161.7(3)
Cl(8) Cl(3) C(70) Cl(5) 155.3(4)
Cl(8) Cl(3) C(70) Cl(6) 94.2(4)
Cl(8) Cl(3) C(70) Cl(7) 27.7(3)
Cl(8) Cl(3) C(70) C(69) 94.9(9)
C(70) Cl(3) Cl(8) Cl(7) -25.1(3)
C(70) Cl(3) Cl(8) C(69) -39.8(6)
C(69) Cl(3) C(70) Cl(4) 103.4(9)
C(69) Cl(3) C(70) Cl(5) 60.5(9)
C(69) Cl(3) C(70) Cl(6) -0.7(8)
C(69) Cl(3) C(70) Cl(7) -67.2(9)
C(69) Cl(3) C(70) Cl(8) -94.9(9)
C(70) Cl(3) C(69) Cl(4) -54.8(7)
C(70) Cl(3) C(69) Cl(5) -68.5(9)
C(70) Cl(3) C(69) Cl(6) 4(5)
C(70) Cl(3) C(69) Cl(7) 51.3(7)
C(70) Cl(3) C(69) Cl(8) 64.8(7)
Cl(3) Cl(4) Cl(5) Cl(6) -38.8(3)
Cl(3) Cl(4) Cl(5) C(69) -13.7(5)
Cl(3) Cl(4) Cl(5) C(70) -53.3(3)
Cl(3) Cl(4) C(69) Cl(5) 162.1(7)
Cl(3) Cl(4) C(69) Cl(6) -170.4(11)
Cl(3) Cl(4) C(69) Cl(7) -104.4(8)
Cl(3) Cl(4) C(69) Cl(8) -44.2(4)
Cl(3) Cl(4) C(69) C(70) -103.7(8)
Cl(3) Cl(4) C(70) Cl(5) 120.1(3)
Cl(3) Cl(4) C(70) Cl(6) 106.4(4)
Cl(3) Cl(4) C(70) Cl(7) 58(2)
Cl(3) Cl(4) C(70) Cl(8) -14.3(2)
Cl(3) Cl(4) C(70) C(69) 54.1(7)
Cl(5) Cl(4) C(69) Cl(3) -162.1(7)
Cl(5) Cl(4) C(69) Cl(6) 27.5(5)
Cl(5) Cl(4) C(69) Cl(7) 93.5(8)
Cl(5) Cl(4) C(69) Cl(8) 153.7(8)
Cl(5) Cl(4) C(69) C(70) 94.1(8)
C(69) Cl(4) Cl(5) Cl(6) -25.1(5)
C(69) Cl(4) Cl(5) C(70) -39.6(5)
Cl(5) Cl(4) C(70) Cl(3) -120.1(3)
Cl(5) Cl(4) C(70) Cl(6) -13.7(3)
Cl(5) Cl(4) C(70) Cl(7) -62(2)
Cl(5) Cl(4) C(70) Cl(8) -134.3(4)
Cl(5) Cl(4) C(70) C(69) -66.0(7)
C(70) Cl(4) Cl(5) Cl(6) 14.5(3)
C(70) Cl(4) Cl(5) C(69) 39.6(5)
C(69) Cl(4) C(70) Cl(3) -54.1(7)
C(69) Cl(4) C(70) Cl(5) 66.0(7)
C(69) Cl(4) C(70) Cl(6) 52.3(7)
C(69) Cl(4) C(70) Cl(7) 4(2)
C(69) Cl(4) C(70) Cl(8) -68.3(8)
C(70) Cl(4) C(69) Cl(3) 103.7(8)
C(70) Cl(4) C(69) Cl(5) -94.1(8)
C(70) Cl(4) C(69) Cl(6) -66.6(8)
C(70) Cl(4) C(69) Cl(7) -0.6(4)
C(70) Cl(4) C(69) Cl(8) 59.5(6)
Cl(4) Cl(5) Cl(6) Cl(7) -17.7(3)
Cl(4) Cl(5) Cl(6) C(69) 32.9(7)
Cl(4) Cl(5) Cl(6) C(70) -15.1(3)
Cl(4) Cl(5) C(69) Cl(3) 17.5(6)
Cl(4) Cl(5) C(69) Cl(6) -151.3(5)
Cl(4) Cl(5) C(69) Cl(7) -104.3(7)
Cl(4) Cl(5) C(69) Cl(8) -39.7(12)
Cl(4) Cl(5) C(69) C(70) -62.7(6)
Cl(4) Cl(5) C(70) Cl(3) 52.8(2)
Cl(4) Cl(5) C(70) Cl(6) 165.4(3)
Cl(4) Cl(5) C(70) Cl(7) 168.8(6)
Cl(4) Cl(5) C(70) Cl(8) 79.6(6)
Cl(4) Cl(5) C(70) C(69) 103.3(8)
Cl(6) Cl(5) C(69) Cl(3) 168.8(11)
Cl(6) Cl(5) C(69) Cl(4) 151.3(5)
Cl(6) Cl(5) C(69) Cl(7) 47.0(5)
Cl(6) Cl(5) C(69) Cl(8) 111.6(14)
Cl(6) Cl(5) C(69) C(70) 88.6(8)
C(69) Cl(5) Cl(6) Cl(7) -50.6(6)
C(69) Cl(5) Cl(6) C(70) -48.0(7)
Cl(6) Cl(5) C(70) Cl(3) -112.7(3)
Cl(6) Cl(5) C(70) Cl(4) -165.4(3)
Cl(6) Cl(5) C(70) Cl(7) 3.4(4)
Cl(6) Cl(5) C(70) Cl(8) -85.9(6)
Cl(6) Cl(5) C(70) C(69) -62.2(8)
C(70) Cl(5) Cl(6) Cl(7) -2.6(3)
C(70) Cl(5) Cl(6) C(69) 48.0(7)
C(69) Cl(5) C(70) Cl(3) -50.5(8)
C(69) Cl(5) C(70) Cl(4) -103.3(8)
C(69) Cl(5) C(70) Cl(6) 62.2(8)
C(69) Cl(5) C(70) Cl(7) 65.5(9)
C(69) Cl(5) C(70) Cl(8) -23.7(8)
C(70) Cl(5) C(69) Cl(3) 80.2(9)
C(70) Cl(5) C(69) Cl(4) 62.7(6)
C(70) Cl(5) C(69) Cl(6) -88.6(8)
C(70) Cl(5) C(69) Cl(7) -41.6(6)
C(70) Cl(5) C(69) Cl(8) 23.0(8)
Cl(5) Cl(6) Cl(7) Cl(8) 52.3(3)
Cl(5) Cl(6) Cl(7) C(69) 49.0(7)
Cl(5) Cl(6) Cl(7) C(70) 2.9(3)
Cl(5) Cl(6) C(69) Cl(3) -77(5)
Cl(5) Cl(6) C(69) Cl(4) -21.3(4)
Cl(5) Cl(6) C(69) Cl(7) -127.7(5)
Cl(5) Cl(6) C(69) Cl(8) -131.3(12)
Cl(5) Cl(6) C(69) C(70) -72.6(7)
Cl(5) Cl(6) C(70) Cl(3) 84.3(3)
Cl(5) Cl(6) C(70) Cl(4) 12.2(2)
Cl(5) Cl(6) C(70) Cl(7) -176.8(4)
Cl(5) Cl(6) C(70) Cl(8) 134.6(4)
Cl(5) Cl(6) C(70) C(69) 83.6(9)
Cl(7) Cl(6) C(69) Cl(3) 51(5)
Cl(7) Cl(6) C(69) Cl(4) 106.4(7)
Cl(7) Cl(6) C(69) Cl(5) 127.7(5)
Cl(7) Cl(6) C(69) Cl(8) -3.6(7)
Cl(7) Cl(6) C(69) C(70) 55.1(6)
C(69) Cl(6) Cl(7) Cl(8) 3.3(7)
C(69) Cl(6) Cl(7) C(70) -46.1(7)
Cl(7) Cl(6) C(70) Cl(3) -99.0(4)
Cl(7) Cl(6) C(70) Cl(4) -171.0(5)
Cl(7) Cl(6) C(70) Cl(5) 176.8(4)
Cl(7) Cl(6) C(70) Cl(8) -48.6(3)
Cl(7) Cl(6) C(70) C(69) -99.6(9)
C(70) Cl(6) Cl(7) Cl(8) 49.3(3)
C(70) Cl(6) Cl(7) C(69) 46.1(7)
C(69) Cl(6) C(70) Cl(3) 0.7(8)
C(69) Cl(6) C(70) Cl(4) -71.4(9)
C(69) Cl(6) C(70) Cl(5) -83.6(9)
C(69) Cl(6) C(70) Cl(7) 99.6(9)
C(69) Cl(6) C(70) Cl(8) 51.0(9)
C(70) Cl(6) C(69) Cl(3) -4(5)
C(70) Cl(6) C(69) Cl(4) 51.3(6)
C(70) Cl(6) C(69) Cl(5) 72.6(7)
C(70) Cl(6) C(69) Cl(7) -55.1(6)
C(70) Cl(6) C(69) Cl(8) -58.6(9)
Cl(6) Cl(7) Cl(8) Cl(3) -17.9(4)
Cl(6) Cl(7) Cl(8) C(69) -2.9(6)
Cl(6) Cl(7) Cl(8) C(70) -51.0(3)
Cl(6) Cl(7) C(69) Cl(3) -171.0(12)
Cl(6) Cl(7) C(69) Cl(4) -98.7(8)
Cl(6) Cl(7) C(69) Cl(5) -49.6(5)
Cl(6) Cl(7) C(69) Cl(8) 176.5(7)
Cl(6) Cl(7) C(69) C(70) -99.4(8)
Cl(6) Cl(7) C(70) Cl(3) 106.8(3)
Cl(6) Cl(7) C(70) Cl(4) 52(2)
Cl(6) Cl(7) C(70) Cl(5) -3.4(4)
Cl(6) Cl(7) C(70) Cl(8) 128.7(2)
Cl(6) Cl(7) C(70) C(69) 56.1(7)
Cl(8) Cl(7) C(69) Cl(3) 12.5(5)
Cl(8) Cl(7) C(69) Cl(4) 84.8(6)
Cl(8) Cl(7) C(69) Cl(5) 133.9(9)
Cl(8) Cl(7) C(69) Cl(6) -176.5(7)
Cl(8) Cl(7) C(69) C(70) 84.1(7)
C(69) Cl(7) Cl(8) Cl(3) -14.9(6)
C(69) Cl(7) Cl(8) C(70) -48.1(6)
Cl(8) Cl(7) C(70) Cl(3) -21.9(2)
Cl(8) Cl(7) C(70) Cl(4) -76(2)
Cl(8) Cl(7) C(70) Cl(5) -132.0(5)
Cl(8) Cl(7) C(70) Cl(6) -128.7(2)
Cl(8) Cl(7) C(70) C(69) -72.6(7)
C(70) Cl(7) Cl(8) Cl(3) 33.1(4)
C(70) Cl(7) Cl(8) C(69) 48.1(6)
C(69) Cl(7) C(70) Cl(3) 50.7(7)
C(69) Cl(7) C(70) Cl(4) -4(2)
C(69) Cl(7) C(70) Cl(5) -59.5(8)
C(69) Cl(7) C(70) Cl(6) -56.1(7)
C(69) Cl(7) C(70) Cl(8) 72.6(7)
C(70) Cl(7) C(69) Cl(3) -71.7(9)
C(70) Cl(7) C(69) Cl(4) 0.6(4)
C(70) Cl(7) C(69) Cl(5) 49.7(7)
C(70) Cl(7) C(69) Cl(6) 99.4(8)
C(70) Cl(7) C(69) Cl(8) -84.1(7)
Cl(3) Cl(8) C(69) Cl(4) 53.4(4)
Cl(3) Cl(8) C(69) Cl(5) 81.0(12)
Cl(3) Cl(8) C(69) Cl(6) 169.0(13)
Cl(3) Cl(8) C(69) Cl(7) 165.4(6)
Cl(3) Cl(8) C(69) C(70) 104.3(8)
Cl(3) Cl(8) C(70) Cl(4) 17.9(3)
Cl(3) Cl(8) C(70) Cl(5) -37.7(6)
Cl(3) Cl(8) C(70) Cl(6) -104.5(3)
Cl(3) Cl(8) C(70) Cl(7) -151.1(3)
Cl(3) Cl(8) C(70) C(69) -61.2(8)
Cl(7) Cl(8) C(69) Cl(3) -165.4(6)
Cl(7) Cl(8) C(69) Cl(4) -112.0(7)
Cl(7) Cl(8) C(69) Cl(5) -84.4(13)
Cl(7) Cl(8) C(69) Cl(6) 3.6(7)
Cl(7) Cl(8) C(69) C(70) -61.1(6)
Cl(7) Cl(8) C(70) Cl(3) 151.1(3)
Cl(7) Cl(8) C(70) Cl(4) 169.0(5)
Cl(7) Cl(8) C(70) Cl(5) 113.4(7)
Cl(7) Cl(8) C(70) Cl(6) 46.6(3)
Cl(7) Cl(8) C(70) C(69) 89.8(8)
C(69) Cl(8) C(70) Cl(3) 61.2(8)
C(69) Cl(8) C(70) Cl(4) 79.1(8)
C(69) Cl(8) C(70) Cl(5) 23.5(8)
C(69) Cl(8) C(70) Cl(6) -43.3(8)
C(69) Cl(8) C(70) Cl(7) -89.8(8)
C(70) Cl(8) C(69) Cl(3) -104.3(8)
C(70) Cl(8) C(69) Cl(4) -50.9(6)
C(70) Cl(8) C(69) Cl(5) -23.3(8)
C(70) Cl(8) C(69) Cl(6) 64.7(10)
C(70) Cl(8) C(69) Cl(7) 61.1(6)
Mn(1) N(1) C(1) C(2) 173.2(2)
Mn(1) N(1) C(1) C(20) -9.0(5)
Mn(1) N(1) C(4) C(3) -172.5(2)
Mn(1) N(1) C(4) C(5) 10.7(5)
C(1) N(1) C(4) C(3) 0.4(3)
C(1) N(1) C(4) C(5) -176.3(3)
C(4) N(1) C(1) C(2) 0.3(3)
C(4) N(1) C(1) C(20) 178.1(3)
Mn(1) N(2) C(6) C(5) -1.0(5)
Mn(1) N(2) C(6) C(7) 178.5(2)
Mn(1) N(2) C(9) C(8) -178.6(2)
Mn(1) N(2) C(9) C(10) 3.0(5)
C(6) N(2) C(9) C(8) -1.0(3)
C(6) N(2) C(9) C(10) -179.4(3)
C(9) N(2) C(6) C(5) -178.6(3)
C(9) N(2) C(6) C(7) 0.8(3)
Mn(1) N(3) C(11) C(10) -8.8(5)
Mn(1) N(3) C(11) C(12) 172.5(2)
Mn(1) N(3) C(14) C(13) -172.2(2)
Mn(1) N(3) C(14) C(15) 9.6(5)
C(11) N(3) C(14) C(13) 1.3(3)
C(11) N(3) C(14) C(15) -176.9(3)
C(14) N(3) C(11) C(10) 177.7(3)
C(14) N(3) C(11) C(12) -0.9(3)
Mn(1) N(4) C(16) C(15) 0.2(3)
Mn(1) N(4) C(16) C(17) 178.2(2)
Mn(1) N(4) C(19) C(18) -179.0(2)
Mn(1) N(4) C(19) C(20) 3.9(5)
C(16) N(4) C(19) C(18) -1.0(4)
C(16) N(4) C(19) C(20) -178.2(3)
C(19) N(4) C(16) C(15) -177.8(3)
C(19) N(4) C(16) C(17) 0.2(4)
N(1) C(1) C(2) C(3) -1.0(4)
N(1) C(1) C(20) C(19) 2.7(5)
N(1) C(1) C(20) C(57) -175.8(3)
C(2) C(1) C(20) C(19) -179.8(3)
C(2) C(1) C(20) C(57) 1.7(5)
C(20) C(1) C(2) C(3) -178.8(3)
C(1) C(2) C(3) C(4) 1.2(4)
C(2) C(3) C(4) N(1) -1.1(4)
C(2) C(3) C(4) C(5) 175.8(3)
N(1) C(4) C(5) C(6) -3.2(6)
N(1) C(4) C(5) C(21) 172.8(3)
C(3) C(4) C(5) C(6) -179.5(3)
C(3) C(4) C(5) C(21) -3.5(5)
C(4) C(5) C(6) N(2) -2.0(6)
C(4) C(5) C(6) C(7) 178.7(3)
C(4) C(5) C(21) C(22) -105.2(4)
C(4) C(5) C(21) C(32) 74.7(4)
C(6) C(5) C(21) C(22) 71.0(4)
C(6) C(5) C(21) C(32) -109.1(4)
C(21) C(5) C(6) N(2) -177.9(3)
C(21) C(5) C(6) C(7) 2.7(5)
N(2) C(6) C(7) C(8) -0.4(4)
C(5) C(6) C(7) C(8) 179.1(3)
C(6) C(7) C(8) C(9) -0.3(4)
C(7) C(8) C(9) N(2) 0.8(4)
C(7) C(8) C(9) C(10) 179.2(3)
N(2) C(9) C(10) C(11) 1.1(5)
N(2) C(9) C(10) C(33) 177.9(3)
C(8) C(9) C(10) C(11) -177.1(3)
C(8) C(9) C(10) C(33) -0.2(4)
C(9) C(10) C(11) N(3) 2.0(5)
C(9) C(10) C(11) C(12) -179.5(3)
C(9) C(10) C(33) C(34) 67.9(4)
C(9) C(10) C(33) C(44) -110.8(4)
C(11) C(10) C(33) C(34) -115.1(4)
C(11) C(10) C(33) C(44) 66.2(5)
C(33) C(10) C(11) N(3) -174.8(3)
C(33) C(10) C(11) C(12) 3.7(5)
N(3) C(11) C(12) C(13) 0.2(3)
C(10) C(11) C(12) C(13) -178.6(3)
C(11) C(12) C(13) C(14) 0.7(4)
C(12) C(13) C(14) N(3) -1.3(4)
C(12) C(13) C(14) C(15) 177.0(3)
N(3) C(14) C(15) C(16) -1.8(5)
N(3) C(14) C(15) C(45) 173.9(3)
C(13) C(14) C(15) C(16) -179.8(3)
C(13) C(14) C(15) C(45) -4.1(5)
C(14) C(15) C(16) N(4) -3.4(6)
C(14) C(15) C(16) C(17) 178.9(3)
C(14) C(15) C(45) C(46) 78.1(4)
C(14) C(15) C(45) C(56) -99.9(4)
C(16) C(15) C(45) C(46) -106.0(4)
C(16) C(15) C(45) C(56) 76.0(4)
C(45) C(15) C(16) N(4) -179.0(3)
C(45) C(15) C(16) C(17) 3.3(5)
N(4) C(16) C(17) C(18) 0.7(4)
C(15) C(16) C(17) C(18) 178.7(3)
C(16) C(17) C(18) C(19) -1.2(4)
C(17) C(18) C(19) N(4) 1.4(4)
C(17) C(18) C(19) C(20) 178.7(3)
N(4) C(19) C(20) C(1) -0.0(5)
N(4) C(19) C(20) C(57) 178.4(3)
C(18) C(19) C(20) C(1) -176.8(3)
C(18) C(19) C(20) C(57) 1.6(5)
C(1) C(20) C(57) C(58) -112.9(4)
C(1) C(20) C(57) C(68) 67.6(4)
C(19) C(20) C(57) C(58) 68.6(5)
C(19) C(20) C(57) C(68) -110.9(4)
C(5) C(21) C(22) C(23) 178.2(3)
C(5) C(21) C(32) C(31) -177.8(3)
C(22) C(21) C(32) C(31) 2.1(5)
C(32) C(21) C(22) C(23) -1.7(5)
C(21) C(22) C(23) C(24) 0.4(5)
C(22) C(23) C(24) C(25) -177.5(3)
C(22) C(23) C(24) C(31) 0.5(5)
C(23) C(24) C(25) C(26) -32.2(5)
C(23) C(24) C(25) C(30) 147.5(3)
C(23) C(24) C(31) C(32) -0.1(4)
C(25) C(24) C(31) C(32) 178.0(3)
C(31) C(24) C(25) C(26) 149.8(3)
C(31) C(24) C(25) C(30) -30.5(5)
C(24) C(25) C(26) C(27) 178.1(3)
C(24) C(25) C(30) C(29) -177.7(3)
C(26) C(25) C(30) C(29) 2.0(5)
C(30) C(25) C(26) C(27) -1.6(5)
C(25) C(26) C(27) C(28) 0.6(6)
C(26) C(27) C(28) C(29) -0.1(4)
C(27) C(28) C(29) C(30) 0.6(6)
C(28) C(29) C(30) C(25) -1.5(6)
C(24) C(31) C(32) C(21) -1.2(5)
C(10) C(33) C(34) C(35) 179.9(3)
C(10) C(33) C(44) C(43) 179.8(3)
C(34) C(33) C(44) C(43) 1.0(6)
C(44) C(33) C(34) C(35) -1.4(5)
C(33) C(34) C(35) C(36) 0.8(6)
C(34) C(35) C(36) C(37) -178.4(3)
C(34) C(35) C(36) C(43) 0.1(4)
C(35) C(36) C(37) C(38) -33.1(6)
C(35) C(36) C(37) C(42) 146.7(4)
C(35) C(36) C(43) C(44) -0.4(6)
C(37) C(36) C(43) C(44) 178.1(4)
C(43) C(36) C(37) C(38) 148.4(4)
C(43) C(36) C(37) C(42) -31.8(6)
C(36) C(37) C(38) C(39) 180.0(3)
C(36) C(37) C(42) C(41) -179.4(4)
C(38) C(37) C(42) C(41) 0.4(6)
C(42) C(37) C(38) C(39) 0.2(5)
C(37) C(38) C(39) C(40) -0.5(7)
C(38) C(39) C(40) C(41) 0.4(7)
C(39) C(40) C(41) C(42) 0.2(5)
C(40) C(41) C(42) C(37) -0.5(7)
C(36) C(43) C(44) C(33) -0.1(5)
C(15) C(45) C(46) C(47) -177.9(3)
C(15) C(45) C(56) C(55) 178.0(3)
C(46) C(45) C(56) C(55) -0.1(4)
C(56) C(45) C(46) C(47) 0.1(4)
C(45) C(46) C(47) C(48) 0.7(6)
C(46) C(47) C(48) C(49) 178.1(3)
C(46) C(47) C(48) C(55) -1.5(5)
C(47) C(48) C(49) C(50) -33.0(5)
C(47) C(48) C(49) C(54) 147.7(3)
C(47) C(48) C(55) C(56) 1.6(5)
C(49) C(48) C(55) C(56) -178.0(3)
C(55) C(48) C(49) C(50) 146.6(3)
C(55) C(48) C(49) C(54) -32.7(5)
C(48) C(49) C(50) C(51) -178.2(3)
C(48) C(49) C(54) C(53) 179.2(3)
C(50) C(49) C(54) C(53) -0.1(4)
C(54) C(49) C(50) C(51) 1.1(5)
C(49) C(50) C(51) C(52) -1.8(6)
C(50) C(51) C(52) C(53) 1.5(6)
C(51) C(52) C(53) C(54) -0.4(6)
C(52) C(53) C(54) C(49) -0.3(6)
C(48) C(55) C(56) C(45) -0.8(6)
C(20) C(57) C(58) C(59) 179.6(3)
C(20) C(57) C(68) C(67) -179.7(3)
C(58) C(57) C(68) C(67) 0.8(6)
C(68) C(57) C(58) C(59) -0.9(6)
C(57) C(58) C(59) C(60) 1.0(6)
C(58) C(59) C(60) C(61) -177.4(3)
C(58) C(59) C(60) C(67) -1.1(6)
C(59) C(60) C(61) C(62) -37.5(5)
C(59) C(60) C(61) C(66) 142.9(4)
C(59) C(60) C(67) C(68) 1.0(6)
C(61) C(60) C(67) C(68) 177.3(3)
C(67) C(60) C(61) C(62) 146.3(4)
C(67) C(60) C(61) C(66) -33.2(6)
C(60) C(61) C(62) C(63) -179.8(3)
C(60) C(61) C(66) C(65) -179.3(3)
C(62) C(61) C(66) C(65) 1.1(6)
C(66) C(61) C(62) C(63) -0.3(5)
C(61) C(62) C(63) C(64) -0.2(5)
C(62) C(63) C(64) C(65) -0.1(5)
C(63) C(64) C(65) C(66) 0.9(6)
C(64) C(65) C(66) C(61) -1.4(6)
C(60) C(67) C(68) C(57) -0.8(6)
Cl(3) C(69) C(70) Cl(4) -63.0(5)
Cl(3) C(69) C(70) Cl(5) -112.6(6)
Cl(3) C(69) C(70) Cl(6) 179.3(9)
Cl(3) C(69) C(70) Cl(7) 117.7(6)
Cl(3) C(69) C(70) Cl(8) 50.6(4)
Cl(4) C(69) C(70) Cl(3) 63.0(5)
Cl(4) C(69) C(70) Cl(5) -49.7(3)
Cl(4) C(69) C(70) Cl(6) -117.8(5)
Cl(4) C(69) C(70) Cl(7) -179.3(5)
Cl(4) C(69) C(70) Cl(8) 113.6(4)
Cl(5) C(69) C(70) Cl(3) 112.6(6)
Cl(5) C(69) C(70) Cl(4) 49.7(3)
Cl(5) C(69) C(70) Cl(6) -68.1(4)
Cl(5) C(69) C(70) Cl(7) -129.6(5)
Cl(5) C(69) C(70) Cl(8) 163.2(6)
Cl(6) C(69) C(70) Cl(3) -179.3(9)
Cl(6) C(69) C(70) Cl(4) 117.8(5)
Cl(6) C(69) C(70) Cl(5) 68.1(4)
Cl(6) C(69) C(70) Cl(7) -61.5(5)
Cl(6) C(69) C(70) Cl(8) -128.7(6)
Cl(7) C(69) C(70) Cl(3) -117.7(6)
Cl(7) C(69) C(70) Cl(4) 179.3(5)
Cl(7) C(69) C(70) Cl(5) 129.6(5)
Cl(7) C(69) C(70) Cl(6) 61.5(5)
Cl(7) C(69) C(70) Cl(8) -67.1(3)
Cl(8) C(69) C(70) Cl(3) -50.6(4)
Cl(8) C(69) C(70) Cl(4) -113.6(4)
Cl(8) C(69) C(70) Cl(5) -163.2(6)
Cl(8) C(69) C(70) Cl(6) 128.7(6)
Cl(8) C(69) C(70) Cl(7) 67.1(3)
